data_1560727
loop_
_publ_author_name
'Scott, Aaron J.'
'Vallejo, Julia'
'Sarkar, Arup'
'Smythe, Lucy'
'Reginc\'os Mart\'i, E.'
'Nichol, Gary S.'
'Klooster, Wim T.'
'Coles, Simon J.'
'Murrie, Mark'
'Rajaraman, Gopalan'
'Piligkos, Stergios'
'Lusby, Paul J.'
'Brechin, Euan K.'

_publ_section_title
;
 Exploiting host--guest chemistry to manipulate magnetic interactions in
 metallosupramolecular M4L6 tetrahedral cages
;
_journal_issue 14
_journal_name_full 'Chemical Science'
_journal_page_first 5134
_journal_page_last 5142
_journal_paper_doi 10.1039/D1SC00647A
_journal_volume 12
_journal_year 2021
_chemical_formula_moiety 'Br4 Co, C120 H84 N24 Ni4, 4(C F3 O3 S), 3(C2 H3 N)'
_chemical_formula_sum 'C130 H93 Br4 Co F12 N27 Ni4 O12 S4'
_chemical_formula_weight 3194.96
_space_group_crystal_system monoclinic
_space_group_IT_number 14
_space_group_name_Hall '-P 2ybc'
_space_group_name_H-M_alt 'P 1 21/c 1'
_atom_sites_solution_hydrogens geom
_atom_sites_solution_primary dual
_audit_creation_date 2018-03-21
_audit_creation_method
;
Olex2 1.2
(compiled 2017.08.10 svn.r3458 for OlexSys, GUI svn.r5381)
;
_audit_update_record
;
2020-08-15 deposited with the CCDC.	2021-03-01 downloaded from the CCDC.
;
_cell_angle_alpha 90
_cell_angle_beta 110.013(2)
_cell_angle_gamma 90
_cell_formula_units_Z 4
_cell_length_a 31.1965(6)
_cell_length_b 18.5947(3)
_cell_length_c 28.7563(6)
_cell_measurement_reflns_used 131584
_cell_measurement_temperature 100(2)
_cell_measurement_theta_max 29.8560
_cell_measurement_theta_min 1.6460
_cell_volume 15673.9(5)
_computing_cell_refinement 'CrysAlisPro 1.171.39.34b (Rigaku OD, 2017)'
_computing_data_collection 'CrysAlisPro 1.171.39.34b (Rigaku OD, 2017)'
_computing_data_reduction 'CrysAlisPro 1.171.39.34b (Rigaku OD, 2017)'
_computing_molecular_graphics 'Olex2 (Dolomanov et al., 2009)'
_computing_publication_material 'Olex2 (Dolomanov et al., 2009)'
_computing_structure_refinement 'ShelXL (Sheldrick, 2015)'
_computing_structure_solution 'ShelXT (Sheldrick, 2015)'
_diffrn_ambient_temperature 100.00(10)
_diffrn_detector 'CCD plate'
_diffrn_measured_fraction_theta_full 1.000
_diffrn_measured_fraction_theta_max 0.999
_diffrn_measurement_details
;
List of Runs (angles in degrees, time in seconds):

  # Type    Start    End  Width  t~exp~   \w     \q     \k     \f   Frames
#--------------------------------------------------------------------------
  1  \w    -84.00  94.00   0.50   17.00    --    5.00   7.00-130.00  356
  2  \w    -84.00  94.00   0.50   17.00    --    5.00  -7.00  52.00  356
  3  \w   -104.00  75.00   0.50   17.00    --  -14.80   7.00-130.00  358
  4  \w   -104.00  75.00   0.50   17.00    --  -14.80  -7.00  52.00  358
  5  \w   -104.00  26.00   0.50   17.00    --  -14.80 -70.00  90.00  260
  6  \w   -104.00  23.00   0.50   17.00    --  -14.80 -57.00 -60.00  254
  7  \w    -75.00  75.00   0.50   17.00    --  -14.80  38.00-120.00  300
  8  \w    -55.00  75.00   0.50   17.00    --  -14.80  70.00 -30.00  260
  9  \w   -104.00  26.00   0.50   17.00    --  -14.80 -70.00-180.00  260
 10  \w    -55.00  75.00   0.50   17.00    --  -14.80  70.00  90.00  260
 11  \w    -55.00  75.00   0.50   17.00    --  -14.80  70.00 -90.00  260
 12  \w    -55.00  75.00   0.50   17.00    --  -14.80  70.00  30.00  260
 13  \w   -104.00  26.00   0.50   17.00    --  -14.80 -70.00 -90.00  260
;
_diffrn_measurement_device 'four-circle diffractometer'
_diffrn_measurement_device_type 'XtaLAB AFC12 (RCD3): Kappa single'
_diffrn_measurement_method '\w scans'
_diffrn_orient_matrix_type 'CrysAlisPro convention (1999,Acta A55,543-557)'
_diffrn_orient_matrix_UB_11 -0.0017956000
_diffrn_orient_matrix_UB_12 0.0380325000
_diffrn_orient_matrix_UB_13 -0.0005188000
_diffrn_orient_matrix_UB_21 0.0014970000
_diffrn_orient_matrix_UB_22 0.0003991000
_diffrn_orient_matrix_UB_23 -0.0240641000
_diffrn_orient_matrix_UB_31 -0.0240708000
_diffrn_orient_matrix_UB_32 -0.0028137000
_diffrn_orient_matrix_UB_33 -0.0104928000
_diffrn_radiation_monochromator mirror
_diffrn_radiation_probe x-ray
_diffrn_radiation_type MoK\a
_diffrn_radiation_wavelength 0.71075
_diffrn_reflns_av_R_equivalents 0.0697
_diffrn_reflns_av_unetI/netI 0.0347
_diffrn_reflns_Laue_measured_fraction_full 1.000
_diffrn_reflns_Laue_measured_fraction_max 0.999
_diffrn_reflns_limit_h_max 40
_diffrn_reflns_limit_h_min -40
_diffrn_reflns_limit_k_max 24
_diffrn_reflns_limit_k_min -24
_diffrn_reflns_limit_l_max 37
_diffrn_reflns_limit_l_min -37
_diffrn_reflns_number 670814
_diffrn_reflns_point_group_measured_fraction_full 1.000
_diffrn_reflns_point_group_measured_fraction_max 0.999
_diffrn_reflns_theta_full 25.242
_diffrn_reflns_theta_max 27.494
_diffrn_reflns_theta_min 1.615
_diffrn_source 'Rotating-anode X-ray tube'
_diffrn_source_type 'Rigaku (Mo) X-ray Source'
_exptl_absorpt_coefficient_mu 1.723
_exptl_absorpt_correction_T_max 1.00000
_exptl_absorpt_correction_T_min 0.87268
_exptl_absorpt_correction_type multi-scan
_exptl_absorpt_process_details
;
CrysAlisPro 1.171.39.34b (Rigaku Oxford Diffraction, 2017)
Empirical absorption correction using spherical harmonics,
 implemented in SCALE3 ABSPACK scaling algorithm.
;
_exptl_crystal_colour 'light green'
_exptl_crystal_colour_modifier light
_exptl_crystal_colour_primary green
_exptl_crystal_density_diffrn 1.354
_exptl_crystal_description block
_exptl_crystal_F_000 6436
_exptl_crystal_size_max 0.15
_exptl_crystal_size_mid 0.1
_exptl_crystal_size_min 0.05
_refine_diff_density_max 1.680
_refine_diff_density_min -1.077
_refine_diff_density_rms 0.098
_refine_ls_extinction_method none
_refine_ls_goodness_of_fit_ref 1.025
_refine_ls_hydrogen_treatment constr
_refine_ls_matrix_type full
_refine_ls_number_parameters 1750
_refine_ls_number_reflns 35971
_refine_ls_number_restraints 0
_refine_ls_restrained_S_all 1.025
_refine_ls_R_factor_all 0.1120
_refine_ls_R_factor_gt 0.0744
_refine_ls_shift/su_max 0.001
_refine_ls_shift/su_mean 0.000
_refine_ls_structure_factor_coef Fsqd
_refine_ls_weighting_details 'w=1/[\s^2^(Fo^2^)+(0.0420P)^2^+83.5575P] where P=(Fo^2^+2Fc^2^)/3'
_refine_ls_weighting_scheme calc
_refine_ls_wR_factor_gt 0.1485
_refine_ls_wR_factor_ref 0.1673
_reflns_Friedel_coverage 0.000
_reflns_number_gt 23303
_reflns_number_total 35971
_reflns_threshold_expression 'I > 2\s(I)'
_cod_data_source_file d1sc00647a2.cif
_cod_data_source_block 2018ncs0256a
_cod_depositor_comments 'Adding full bibliography for 1560727--1560734.cif.'
_cod_database_code 1560727
_shelx_shelxl_version_number 2014/7
_chemical_oxdiff_formula 'C130 H93 Br4 Co F12 N27 Ni4 O12 S4'
_chemical_oxdiff_usercomment JV718
_shelx_space_group_comment
;
The symmetry employed for this shelxl refinement is uniquely defined
by the following loop, which should always be used as a source of
symmetry information in preference to the above space-group names.
They are only intended as comments.
;
_shelx_estimated_absorpt_t_max 0.919
_shelx_estimated_absorpt_t_min 0.782
_reflns_odcompleteness_completeness 99.96
_reflns_odcompleteness_iscentric 1
_reflns_odcompleteness_theta 27.42
_olex2_refinement_description
;
1. Fixed Uiso
 At 1.2 times of:
  All C(H) groups
 At 1.5 times of:
  All C(H,H,H) groups
2.a Aromatic/amide H refined with riding coordinates:
 C1(H1), C3(H3), C4(H4), C7(H7), C8(H8), C9(H9), C10(H10), C11(H11), C13(H13),
 C14(H14), C17(H17), C18(H18), C19(H19), C20(H20), C21(H21), C22(H22), C23(H23),
  C24(H24), C27(H27), C28(H28), C30(H30), C31(H31), C33(H33), C34(H34),
 C37(H37), C38(H38), C39(H39), C40(H40), C41(H41), C42(H42), C43(H43), C44(H44),
  C47(H47), C48(H48), C50(H50), C51(H51), C52(H52), C53(H53), C54(H54),
 C57(H57), C58(H58), C60(H60), C61(H61), C63(H63), C64(H64), C67(H67), C68(H68),
  C69(H69), C70(H70), C71(H71), C72(H72), C73(H73), C74(H74), C77(H77),
 C78(H78), C80(H80), C81(H81), C82(H82), C83(H83), C84(H84), C87(H87), C88(H88),
  C90(H90), C91(H91), C93(H93), C94(H94), C97(H97), C98(H98), C99(H99),
 C100(H100), C101(H101), C102(H102), C103(H103), C104(H104), C107(H107),
 C108(H108), C110(H110), C111(H111), C112(H112), C113(H113), C114(H114),
 C117(H117), C118(H118), C120(H120)
2.b Idealised Me refined as rotating group:
 C126(H12A,H12B,H12C), C128(H12D,H12E,H12F), C130(H13A,H13B,H13C)
;
_olex2_diffrn_ambient_temperature_device 'Oxford Cryosystems'
_olex2_submission_special_instructions 'No special instructions were received'
_oxdiff_exptl_absorpt_empirical_details
;
Empirical correction (ABSPACK) includes:
- Absorption correction using spherical harmonics
- Frame scaling
;
_oxdiff_exptl_absorpt_empirical_full_max 2.207
_oxdiff_exptl_absorpt_empirical_full_min 0.563

loop_
_space_group_symop_operation_xyz
'x, y, z'
'-x, y+1/2, -z+1/2'
'-x, -y, -z'
'x, -y-1/2, z-1/2'

loop_
_atom_site_label
_atom_site_type_symbol
_atom_site_fract_x
_atom_site_fract_y
_atom_site_fract_z
_atom_site_U_iso_or_equiv
_atom_site_adp_type
_atom_site_occupancy
_atom_site_site_symmetry_order
_atom_site_calc_flag
_atom_site_refinement_flags_posn
_atom_site_refinement_flags_adp
_atom_site_refinement_flags_occupancy
_atom_site_disorder_assembly
_atom_site_disorder_group
Br1 Br 0.30517(2) 0.54962(3) 0.48176(2) 0.03063(11) Uani 1 1 d . . . . .
Br2 Br 0.28697(2) 0.39165(3) 0.56557(2) 0.03695(12) Uani 1 1 d . . . . .
Br3 Br 0.21112(2) 0.39813(3) 0.42704(2) 0.03706(12) Uani 1 1 d . . . . .
Br4 Br 0.19548(2) 0.54813(3) 0.51755(2) 0.03135(11) Uani 1 1 d . . . . .
Co1 Co 0.24974(2) 0.47145(3) 0.49806(2) 0.02920(14) Uani 1 1 d . . . . .
Ni1 Ni 0.34389(2) 0.64911(4) 0.67250(2) 0.03304(15) Uani 1 1 d . . . . .
Ni2 Ni 0.37983(2) 0.28912(4) 0.44977(3) 0.04391(18) Uani 1 1 d . . . . .
Ni3 Ni 0.11602(2) 0.28537(3) 0.53745(3) 0.04007(17) Uani 1 1 d . . . . .
Ni4 Ni 0.15807(2) 0.66451(4) 0.33130(3) 0.04073(17) Uani 1 1 d . . . . .
N1 N 0.28058(12) 0.5992(2) 0.66134(14) 0.0318(9) Uani 1 1 d . . . . .
N2 N 0.30818(14) 0.7305(3) 0.69180(16) 0.0411(11) Uani 1 1 d . . . . .
N3 N 0.32586(13) 0.6923(2) 0.60190(14) 0.0303(9) Uani 1 1 d . . . . .
N4 N 0.40154(14) 0.7096(2) 0.67817(16) 0.0385(10) Uani 1 1 d . . . . .
N5 N 0.36970(13) 0.6026(3) 0.74163(15) 0.0414(11) Uani 1 1 d . . . . .
N6 N 0.37430(12) 0.5571(2) 0.65716(14) 0.0305(9) Uani 1 1 d . . . . .
N7 N 0.40046(13) 0.3809(2) 0.49243(15) 0.0311(9) Uani 1 1 d . . . . .
N8 N 0.42268(14) 0.3352(2) 0.41714(18) 0.0418(11) Uani 1 1 d . . . . .
N9 N 0.3537(2) 0.2049(3) 0.4012(3) 0.0675(18) Uani 1 1 d . . . . .
N10 N 0.32527(14) 0.3385(2) 0.39576(18) 0.0418(11) Uani 1 1 d . . . . .
N11 N 0.42885(16) 0.2301(2) 0.5028(2) 0.0529(14) Uani 1 1 d . . . . .
N12 N 0.34223(15) 0.2477(2) 0.4904(2) 0.0457(12) Uani 1 1 d . . . . .
N13 N 0.15300(14) 0.2466(2) 0.49523(19) 0.0424(11) Uani 1 1 d . . . . .
N14 N 0.06621(15) 0.2319(2) 0.4814(2) 0.0490(12) Uani 1 1 d . . . . .
N15 N 0.13910(17) 0.1966(3) 0.5823(2) 0.0535(13) Uani 1 1 d . . . . .
N16 N 0.17142(14) 0.3288(2) 0.59430(17) 0.0394(10) Uani 1 1 d . . . . .
N17 N 0.07449(14) 0.3288(2) 0.57263(18) 0.0400(10) Uani 1 1 d . . . . .
N18 N 0.09723(13) 0.3815(2) 0.49892(16) 0.0333(9) Uani 1 1 d . . . . .
N19 N 0.12729(13) 0.5709(2) 0.34319(15) 0.0359(10) Uani 1 1 d . . . . .
N20 N 0.13252(15) 0.6239(3) 0.26074(17) 0.0488(12) Uani 1 1 d . . . . .
N21 N 0.19459(15) 0.7487(3) 0.31515(18) 0.0513(13) Uani 1 1 d . . . . .
N22 N 0.22069(14) 0.6154(2) 0.34020(15) 0.0366(10) Uani 1 1 d . . . . .
N23 N 0.10072(14) 0.7239(3) 0.32826(17) 0.0438(12) Uani 1 1 d . . . . .
N24 N 0.17616(13) 0.7013(2) 0.40326(15) 0.0329(9) Uani 1 1 d . . . . .
C1 C 0.27058(16) 0.5306(3) 0.65182(16) 0.0304(10) Uani 1 1 d . . . . .
H1 H 0.2935 0.4994 0.6487 0.037 Uiso 1 1 calc R . . . .
C2 C 0.22760(16) 0.5017(3) 0.64613(18) 0.0347(11) Uani 1 1 d . . . . .
C3 C 0.19428(18) 0.5489(3) 0.6482(2) 0.0397(12) Uani 1 1 d . . . . .
H3 H 0.1642 0.5319 0.6428 0.048 Uiso 1 1 calc R . . . .
C4 C 0.20433(17) 0.6198(3) 0.65802(19) 0.0388(12) Uani 1 1 d . . . . .
H4 H 0.1814 0.6524 0.6595 0.047 Uiso 1 1 calc R . . . .
C5 C 0.24842(17) 0.6443(3) 0.66583(18) 0.0351(11) Uani 1 1 d . . . . .
C6 C 0.26317(17) 0.7178(3) 0.68123(19) 0.0379(12) Uani 1 1 d . . . . .
C7 C 0.2340(2) 0.7714(3) 0.6860(2) 0.0544(16) Uani 1 1 d . . . . .
H7 H 0.2022 0.7627 0.6766 0.065 Uiso 1 1 calc R . . . .
C8 C 0.2519(2) 0.8376(4) 0.7045(3) 0.0651(19) Uani 1 1 d . . . . .
H8 H 0.2326 0.8748 0.7084 0.078 Uiso 1 1 calc R . . . .
C9 C 0.2984(2) 0.8489(4) 0.7172(3) 0.066(2) Uani 1 1 d . . . . .
H9 H 0.3116 0.8936 0.7309 0.079 Uiso 1 1 calc R . . . .
C10 C 0.3249(2) 0.7945(4) 0.7098(2) 0.0528(16) Uani 1 1 d . . . . .
H10 H 0.3566 0.8029 0.7178 0.063 Uiso 1 1 calc R . . . .
C11 C 0.28520(16) 0.6899(3) 0.56681(17) 0.0296(10) Uani 1 1 d . . . . .
H11 H 0.2617 0.6639 0.5734 0.036 Uiso 1 1 calc R . . . .
C12 C 0.27486(15) 0.7225(3) 0.52137(17) 0.0299(10) Uani 1 1 d . . . . .
C13 C 0.31012(18) 0.7569(3) 0.5113(2) 0.0405(12) Uani 1 1 d . . . . .
H13 H 0.3050 0.7779 0.4797 0.049 Uiso 1 1 calc R . . . .
C14 C 0.35260(17) 0.7604(3) 0.5473(2) 0.0404(12) Uani 1 1 d . . . . .
H14 H 0.3770 0.7840 0.5408 0.049 Uiso 1 1 calc R . . . .
C15 C 0.35941(16) 0.7294(3) 0.59273(19) 0.0348(11) Uani 1 1 d . . . . .
C16 C 0.40232(16) 0.7366(3) 0.6356(2) 0.0379(12) Uani 1 1 d . . . . .
C17 C 0.44075(18) 0.7718(3) 0.6323(2) 0.0433(13) Uani 1 1 d . . . . .
H17 H 0.4410 0.7901 0.6015 0.052 Uiso 1 1 calc R . . . .
C18 C 0.47844(18) 0.7796(3) 0.6747(2) 0.0481(15) Uani 1 1 d . . . . .
H18 H 0.5050 0.8032 0.6734 0.058 Uiso 1 1 calc R . . . .
C19 C 0.47725(19) 0.7535(3) 0.7181(2) 0.0497(15) Uani 1 1 d . . . . .
H19 H 0.5027 0.7591 0.7477 0.060 Uiso 1 1 calc R . . . .
C20 C 0.43816(17) 0.7184(3) 0.7188(2) 0.0427(13) Uani 1 1 d . . . . .
H20 H 0.4374 0.7000 0.7493 0.051 Uiso 1 1 calc R . . . .
C21 C 0.36982(18) 0.6326(4) 0.7842(2) 0.0507(15) Uani 1 1 d . . . . .
H21 H 0.3588 0.6803 0.7839 0.061 Uiso 1 1 calc R . . . .
C22 C 0.3857(2) 0.5954(4) 0.8286(2) 0.0590(18) Uani 1 1 d . . . . .
H22 H 0.3864 0.6180 0.8585 0.071 Uiso 1 1 calc R . . . .
C23 C 0.4002(2) 0.5260(5) 0.8292(2) 0.066(2) Uani 1 1 d . . . . .
H23 H 0.4107 0.4999 0.8593 0.079 Uiso 1 1 calc R . . . .
C24 C 0.3997(2) 0.4941(4) 0.7856(2) 0.0587(17) Uani 1 1 d . . . . .
H24 H 0.4092 0.4456 0.7853 0.070 Uiso 1 1 calc R . . . .
C25 C 0.38476(17) 0.5342(3) 0.7421(2) 0.0426(13) Uani 1 1 d . . . . .
C26 C 0.38671(16) 0.5083(3) 0.69397(18) 0.0356(12) Uani 1 1 d . . . . .
C27 C 0.40133(18) 0.4407(3) 0.6872(2) 0.0441(13) Uani 1 1 d . . . . .
H27 H 0.4082 0.4062 0.7131 0.053 Uiso 1 1 calc R . . . .
C28 C 0.40580(17) 0.4238(3) 0.6429(2) 0.0410(13) Uani 1 1 d . . . . .
H28 H 0.4150 0.3768 0.6374 0.049 Uiso 1 1 calc R . . . .
C29 C 0.39692(15) 0.4749(3) 0.60586(18) 0.0317(11) Uani 1 1 d . . . . .
C30 C 0.37985(15) 0.5404(3) 0.61435(16) 0.0275(10) Uani 1 1 d . . . . .
H30 H 0.3717 0.5751 0.5886 0.033 Uiso 1 1 calc R . . . .
C31 C 0.39151(15) 0.3968(3) 0.53279(19) 0.0318(11) Uani 1 1 d . . . . .
H31 H 0.3747 0.3631 0.5445 0.038 Uiso 1 1 calc R . . . .
C32 C 0.40539(15) 0.4605(3) 0.55929(18) 0.0308(11) Uani 1 1 d . . . . .
C33 C 0.42850(15) 0.5097(3) 0.54059(19) 0.0326(11) Uani 1 1 d . . . . .
H33 H 0.4379 0.5545 0.5568 0.039 Uiso 1 1 calc R . . . .
C34 C 0.43792(16) 0.4932(3) 0.49795(19) 0.0338(11) Uani 1 1 d . . . . .
H34 H 0.4534 0.5268 0.4844 0.041 Uiso 1 1 calc R . . . .
C35 C 0.42456(15) 0.4275(3) 0.47560(18) 0.0307(10) Uani 1 1 d . . . . .
C36 C 0.43518(16) 0.4037(3) 0.43159(19) 0.0345(11) Uani 1 1 d . . . . .
C37 C 0.45587(17) 0.4462(3) 0.4065(2) 0.0406(12) Uani 1 1 d . . . . .
H37 H 0.4639 0.4944 0.4167 0.049 Uiso 1 1 calc R . . . .
C38 C 0.4650(2) 0.4182(3) 0.3662(2) 0.0512(15) Uani 1 1 d . . . . .
H38 H 0.4797 0.4467 0.3486 0.061 Uiso 1 1 calc R . . . .
C39 C 0.4527(2) 0.3493(4) 0.3523(2) 0.0543(16) Uani 1 1 d . . . . .
H39 H 0.4587 0.3290 0.3248 0.065 Uiso 1 1 calc R . . . .
C40 C 0.43159(19) 0.3093(3) 0.3782(2) 0.0485(15) Uani 1 1 d . . . . .
H40 H 0.4230 0.2612 0.3680 0.058 Uiso 1 1 calc R . . . .
C41 C 0.3677(3) 0.1360(4) 0.4092(4) 0.087(3) Uani 1 1 d . . . . .
H41 H 0.3959 0.1258 0.4346 0.105 Uiso 1 1 calc R . . . .
C42 C 0.3427(4) 0.0802(5) 0.3820(6) 0.127(5) Uani 1 1 d . . . . .
H42 H 0.3538 0.0324 0.3884 0.152 Uiso 1 1 calc R . . . .
C43 C 0.3031(5) 0.0931(6) 0.3469(6) 0.140(6) Uani 1 1 d . . . . .
H43 H 0.2850 0.0544 0.3290 0.168 Uiso 1 1 calc R . . . .
C44 C 0.2882(3) 0.1639(5) 0.3364(4) 0.102(3) Uani 1 1 d . . . . .
H44 H 0.2607 0.1742 0.3100 0.123 Uiso 1 1 calc R . . . .
C45 C 0.3139(2) 0.2188(4) 0.3650(3) 0.070(2) Uani 1 1 d . . . . .
C46 C 0.2997(2) 0.2948(3) 0.3593(3) 0.0562(17) Uani 1 1 d . . . . .
C47 C 0.2628(2) 0.3211(4) 0.3206(3) 0.0632(19) Uani 1 1 d . . . . .
H47 H 0.2446 0.2895 0.2957 0.076 Uiso 1 1 calc R . . . .
C48 C 0.2530(2) 0.3928(4) 0.3185(2) 0.0547(16) Uani 1 1 d . . . . .
H48 H 0.2275 0.4110 0.2924 0.066 Uiso 1 1 calc R . . . .
C49 C 0.27972(16) 0.4387(3) 0.35379(19) 0.0406(13) Uani 1 1 d . . . . .
C50 C 0.31518(16) 0.4083(3) 0.39235(18) 0.0346(11) Uani 1 1 d . . . . .
H50 H 0.3333 0.4393 0.4178 0.042 Uiso 1 1 calc R . . . .
C51 C 0.4727(2) 0.2233(3) 0.5064(3) 0.065(2) Uani 1 1 d . . . . .
H51 H 0.4822 0.2434 0.4812 0.078 Uiso 1 1 calc R . . . .
C52 C 0.5040(2) 0.1889(4) 0.5446(3) 0.080(3) Uani 1 1 d . . . . .
H52 H 0.5347 0.1845 0.5458 0.097 Uiso 1 1 calc R . . . .
C53 C 0.4908(2) 0.1607(4) 0.5810(4) 0.093(3) Uani 1 1 d . . . . .
H53 H 0.5124 0.1376 0.6086 0.111 Uiso 1 1 calc R . . . .
C54 C 0.4449(2) 0.1663(4) 0.5773(3) 0.081(2) Uani 1 1 d . . . . .
H54 H 0.4347 0.1465 0.6021 0.097 Uiso 1 1 calc R . . . .
C55 C 0.4151(2) 0.2008(3) 0.5373(3) 0.0574(18) Uani 1 1 d . . . . .
C56 C 0.36535(19) 0.2075(3) 0.5286(3) 0.0511(16) Uani 1 1 d . . . . .
C57 C 0.3441(2) 0.1723(4) 0.5565(3) 0.071(2) Uani 1 1 d . . . . .
H57 H 0.3613 0.1455 0.5849 0.086 Uiso 1 1 calc R . . . .
C58 C 0.2966(2) 0.1765(4) 0.5420(3) 0.070(2) Uani 1 1 d . . . . .
H58 H 0.2812 0.1530 0.5611 0.084 Uiso 1 1 calc R . . . .
C59 C 0.2724(2) 0.2139(3) 0.5010(3) 0.0509(15) Uani 1 1 d . . . . .
C60 C 0.29692(18) 0.2503(3) 0.4763(2) 0.0442(14) Uani 1 1 d . . . . .
H60 H 0.2807 0.2782 0.4481 0.053 Uiso 1 1 calc R . . . .
C61 C 0.19828(18) 0.2482(3) 0.5093(2) 0.0413(13) Uani 1 1 d . . . . .
H61 H 0.2151 0.2728 0.5388 0.050 Uiso 1 1 calc R . . . .
C62 C 0.22162(19) 0.2148(3) 0.4819(3) 0.0513(16) Uani 1 1 d . . . . .
C63 C 0.1969(2) 0.1821(4) 0.4385(3) 0.073(2) Uani 1 1 d . . . . .
H63 H 0.2119 0.1611 0.4180 0.088 Uiso 1 1 calc R . . . .
C64 C 0.1500(2) 0.1798(4) 0.4245(3) 0.075(2) Uani 1 1 d . . . . .
H64 H 0.1324 0.1564 0.3947 0.090 Uiso 1 1 calc R . . . .
C65 C 0.1288(2) 0.2116(3) 0.4541(3) 0.0532(16) Uani 1 1 d . . . . .
C66 C 0.0787(2) 0.2066(3) 0.4441(3) 0.0599(18) Uani 1 1 d . . . . .
C67 C 0.0484(3) 0.1774(5) 0.4022(4) 0.092(3) Uani 1 1 d . . . . .
H67 H 0.0581 0.1617 0.3760 0.110 Uiso 1 1 calc R . . . .
C68 C 0.0031(3) 0.1713(5) 0.3988(4) 0.103(3) Uani 1 1 d . . . . .
H68 H -0.0186 0.1504 0.3702 0.123 Uiso 1 1 calc R . . . .
C69 C -0.0101(2) 0.1951(4) 0.4364(3) 0.077(2) Uani 1 1 d . . . . .
H69 H -0.0409 0.1906 0.4346 0.093 Uiso 1 1 calc R . . . .
C70 C 0.0218(2) 0.2260(3) 0.4771(3) 0.0580(17) Uani 1 1 d . . . . .
H70 H 0.0123 0.2437 0.5030 0.070 Uiso 1 1 calc R . . . .
C71 C 0.1229(2) 0.1300(3) 0.5704(3) 0.065(2) Uani 1 1 d . . . . .
H71 H 0.0950 0.1240 0.5437 0.078 Uiso 1 1 calc R . . . .
C72 C 0.1445(3) 0.0706(4) 0.5949(3) 0.074(2) Uani 1 1 d . . . . .
H72 H 0.1329 0.0238 0.5844 0.089 Uiso 1 1 calc R . . . .
C73 C 0.1834(3) 0.0798(4) 0.6349(3) 0.082(2) Uani 1 1 d . . . . .
H73 H 0.1979 0.0391 0.6537 0.098 Uiso 1 1 calc R . . . .
C74 C 0.2023(3) 0.1487(4) 0.6487(3) 0.072(2) Uani 1 1 d . . . . .
H74 H 0.2299 0.1558 0.6756 0.086 Uiso 1 1 calc R . . . .
C75 C 0.1777(2) 0.2062(3) 0.6202(3) 0.0536(16) Uani 1 1 d . . . . .
C76 C 0.19480(19) 0.2814(3) 0.6291(2) 0.0474(14) Uani 1 1 d . . . . .
C77 C 0.2310(2) 0.3031(3) 0.6687(2) 0.0564(17) Uani 1 1 d . . . . .
H77 H 0.2475 0.2685 0.6924 0.068 Uiso 1 1 calc R . . . .
C78 C 0.2442(2) 0.3742(3) 0.6751(2) 0.0516(15) Uani 1 1 d . . . . .
H78 H 0.2698 0.3889 0.7024 0.062 Uiso 1 1 calc R . . . .
C79 C 0.21863(17) 0.4241(3) 0.6400(2) 0.0378(12) Uani 1 1 d . . . . .
C80 C 0.18298(16) 0.3977(3) 0.59984(19) 0.0331(11) Uani 1 1 d . . . . .
H80 H 0.1661 0.4307 0.5751 0.040 Uiso 1 1 calc R . . . .
C81 C 0.06518(19) 0.2993(3) 0.6102(2) 0.0491(14) Uani 1 1 d . . . . .
H81 H 0.0730 0.2503 0.6180 0.059 Uiso 1 1 calc R . . . .
C82 C 0.0448(2) 0.3367(3) 0.6382(2) 0.0546(16) Uani 1 1 d . . . . .
H82 H 0.0384 0.3139 0.6646 0.065 Uiso 1 1 calc R . . . .
C83 C 0.0339(2) 0.4077(4) 0.6272(2) 0.0534(15) Uani 1 1 d . . . . .
H83 H 0.0201 0.4348 0.6462 0.064 Uiso 1 1 calc R . . . .
C84 C 0.04314(18) 0.4395(3) 0.5880(2) 0.0405(12) Uani 1 1 d . . . . .
H84 H 0.0358 0.4885 0.5799 0.049 Uiso 1 1 calc R . . . .
C85 C 0.06311(16) 0.3986(3) 0.56130(19) 0.0355(11) Uani 1 1 d . . . . .
C86 C 0.07407(15) 0.4268(3) 0.51840(19) 0.0314(11) Uani 1 1 d . . . . .
C87 C 0.06154(16) 0.4947(3) 0.4982(2) 0.0362(12) Uani 1 1 d . . . . .
H87 H 0.0462 0.5271 0.5128 0.043 Uiso 1 1 calc R . . . .
C88 C 0.07150(16) 0.5146(3) 0.4572(2) 0.0359(11) Uani 1 1 d . . . . .
H88 H 0.0632 0.5610 0.4432 0.043 Uiso 1 1 calc R . . . .
C89 C 0.09374(15) 0.4670(3) 0.43601(19) 0.0320(11) Uani 1 1 d . . . . .
C90 C 0.10619(15) 0.4014(3) 0.45880(18) 0.0293(10) Uani 1 1 d . . . . .
H90 H 0.1220 0.3687 0.4451 0.035 Uiso 1 1 calc R . . . .
C91 C 0.12086(15) 0.5510(3) 0.38439(19) 0.0320(11) Uani 1 1 d . . . . .
H91 H 0.1292 0.5836 0.4115 0.038 Uiso 1 1 calc R . . . .
C92 C 0.10241(15) 0.4847(3) 0.39026(18) 0.0321(11) Uani 1 1 d . . . . .
C93 C 0.09310(18) 0.4370(3) 0.3512(2) 0.0448(13) Uani 1 1 d . . . . .
H93 H 0.0824 0.3900 0.3542 0.054 Uiso 1 1 calc R . . . .
C94 C 0.0993(2) 0.4578(4) 0.3082(2) 0.0512(15) Uani 1 1 d . . . . .
H94 H 0.0929 0.4252 0.2813 0.061 Uiso 1 1 calc R . . . .
C95 C 0.11479(17) 0.5256(3) 0.3043(2) 0.0418(13) Uani 1 1 d . . . . .
C96 C 0.1189(2) 0.5562(4) 0.25787(19) 0.0521(17) Uani 1 1 d . . . . .
C97 C 0.1070(3) 0.5161(5) 0.2145(3) 0.078(2) Uani 1 1 d . . . . .
H97 H 0.0980 0.4671 0.2133 0.093 Uiso 1 1 calc R . . . .
C98 C 0.1091(3) 0.5528(6) 0.1726(3) 0.099(3) Uani 1 1 d . . . . .
H98 H 0.1015 0.5281 0.1419 0.119 Uiso 1 1 calc R . . . .
C99 C 0.1217(3) 0.6220(5) 0.1752(3) 0.079(3) Uani 1 1 d . . . . .
H99 H 0.1222 0.6468 0.1465 0.095 Uiso 1 1 calc R . . . .
C100 C 0.1338(2) 0.6564(5) 0.2202(2) 0.065(2) Uani 1 1 d . . . . .
H100 H 0.1435 0.7051 0.2223 0.078 Uiso 1 1 calc R . . . .
C101 C 0.1787(2) 0.8132(4) 0.2998(3) 0.076(2) Uani 1 1 d . . . . .
H101 H 0.1471 0.8222 0.2921 0.091 Uiso 1 1 calc R . . . .
C102 C 0.2061(2) 0.8682(5) 0.2946(3) 0.094(3) Uani 1 1 d . . . . .
H102 H 0.1934 0.9138 0.2826 0.113 Uiso 1 1 calc R . . . .
C103 C 0.2521(2) 0.8562(4) 0.3068(4) 0.091(3) Uani 1 1 d . . . . .
H103 H 0.2719 0.8938 0.3045 0.110 Uiso 1 1 calc R . . . .
C104 C 0.2689(2) 0.7888(4) 0.3225(3) 0.066(2) Uani 1 1 d . . . . .
H104 H 0.3006 0.7792 0.3311 0.080 Uiso 1 1 calc R . . . .
C105 C 0.23962(17) 0.7353(4) 0.3256(2) 0.0479(15) Uani 1 1 d . . . . .
C106 C 0.25380(16) 0.6606(3) 0.33760(17) 0.0386(13) Uani 1 1 d . . . . .
C107 C 0.29735(17) 0.6358(3) 0.34399(19) 0.0400(12) Uani 1 1 d . . . . .
H107 H 0.3207 0.6682 0.3435 0.048 Uiso 1 1 calc R . . . .
C108 C 0.30617(17) 0.5638(3) 0.35108(18) 0.0418(13) Uani 1 1 d . . . . .
H108 H 0.3360 0.5462 0.3560 0.050 Uiso 1 1 calc R . . . .
C109 C 0.27213(16) 0.5168(3) 0.35111(18) 0.0365(12) Uani 1 1 d . . . . .
C110 C 0.22981(16) 0.5464(3) 0.34601(18) 0.0402(13) Uani 1 1 d . . . . .
H110 H 0.2061 0.5149 0.3468 0.048 Uiso 1 1 calc R . . . .
C111 C 0.06412(18) 0.7348(3) 0.2880(2) 0.0514(16) Uani 1 1 d . . . . .
H111 H 0.0646 0.7186 0.2569 0.062 Uiso 1 1 calc R . . . .
C112 C 0.02537(18) 0.7690(3) 0.2903(3) 0.0555(17) Uani 1 1 d . . . . .
H112 H -0.0004 0.7761 0.2612 0.067 Uiso 1 1 calc R . . . .
C113 C 0.02497(19) 0.7919(4) 0.3347(3) 0.0572(17) Uani 1 1 d . . . . .
H113 H -0.0013 0.8154 0.3370 0.069 Uiso 1 1 calc R . . . .
C114 C 0.06230(18) 0.7814(3) 0.3765(2) 0.0518(15) Uani 1 1 d . . . . .
H114 H 0.0620 0.7966 0.4079 0.062 Uiso 1 1 calc R . . . .
C115 C 0.10048(17) 0.7479(3) 0.3720(2) 0.0388(12) Uani 1 1 d . . . . .
C116 C 0.14327(16) 0.7379(3) 0.4142(2) 0.0380(12) Uani 1 1 d . . . . .
C117 C 0.15072(18) 0.7648(3) 0.4606(2) 0.0449(14) Uani 1 1 d . . . . .
H117 H 0.1267 0.7880 0.4680 0.054 Uiso 1 1 calc R . . . .
C118 C 0.19325(18) 0.7581(3) 0.4966(2) 0.0440(13) Uani 1 1 d . . . . .
H118 H 0.1987 0.7766 0.5289 0.053 Uiso 1 1 calc R . . . .
C119 C 0.22770(16) 0.7242(3) 0.48508(18) 0.0339(11) Uani 1 1 d . . . . .
C120 C 0.21749(15) 0.6957(3) 0.43843(19) 0.0336(11) Uani 1 1 d . . . . .
H120 H 0.2408 0.6709 0.4307 0.040 Uiso 1 1 calc R . . . .
S1 S 0.58278(5) 0.35575(9) 0.67342(6) 0.0511(4) Uani 1 1 d . . . . .
F1 F 0.50280(16) 0.3013(3) 0.6594(2) 0.1109(18) Uani 1 1 d . . . . .
F2 F 0.51121(16) 0.3448(3) 0.59386(17) 0.0988(16) Uani 1 1 d . . . . .
F3 F 0.50319(12) 0.4157(2) 0.64805(16) 0.0777(12) Uani 1 1 d . . . . .
O1 O 0.58704(18) 0.3729(4) 0.72309(19) 0.0930(19) Uani 1 1 d . . . . .
O2 O 0.59913(17) 0.2873(3) 0.66500(19) 0.0733(14) Uani 1 1 d . . . . .
O3 O 0.59530(15) 0.4127(3) 0.6484(2) 0.0782(16) Uani 1 1 d . . . . .
C121 C 0.5220(2) 0.3534(4) 0.6416(3) 0.0653(19) Uani 1 1 d . . . . .
S2 S 0.36797(6) 0.27712(13) 0.75014(9) 0.0895(8) Uani 1 1 d . . . . .
F4 F 0.3195(2) 0.2141(5) 0.6648(3) 0.168(3) Uani 1 1 d . . . . .
F5 F 0.3866(3) 0.1707(4) 0.7006(3) 0.172(3) Uani 1 1 d . . . . .
F6 F 0.3820(3) 0.2674(3) 0.6646(2) 0.148(3) Uani 1 1 d . . . . .
O4 O 0.41530(19) 0.2891(5) 0.7699(3) 0.144(3) Uani 1 1 d . . . . .
O5 O 0.3461(3) 0.2285(4) 0.7714(3) 0.145(3) Uani 1 1 d . . . . .
O6 O 0.3439(2) 0.3415(3) 0.7341(2) 0.0985(19) Uani 1 1 d . . . . .
C122 C 0.3663(6) 0.2314(5) 0.6936(4) 0.136(6) Uani 1 1 d . . . . .
S3 S 0.12823(7) 0.29784(13) 0.23552(9) 0.0870(7) Uani 1 1 d . . . . .
F7 F 0.1702(3) 0.2320(6) 0.3206(4) 0.208(5) Uani 1 1 d . . . . .
F8 F 0.1047(3) 0.1927(4) 0.2819(4) 0.202(4) Uani 1 1 d . . . . .
F9 F 0.1085(3) 0.2854(4) 0.3184(3) 0.193(4) Uani 1 1 d . . . . .
O7 O 0.0834(2) 0.3142(5) 0.2125(3) 0.162(4) Uani 1 1 d . . . . .
O8 O 0.1513(3) 0.2473(4) 0.2165(3) 0.151(3) Uani 1 1 d . . . . .
O9 O 0.15433(19) 0.3589(3) 0.2553(2) 0.0965(19) Uani 1 1 d . . . . .
C123 C 0.1260(6) 0.2530(5) 0.2908(6) 0.140(6) Uani 1 1 d . . . . .
S4 S -0.08557(5) 0.37220(10) 0.32223(6) 0.0541(4) Uani 1 1 d . . . . .
F10 F -0.01211(16) 0.3572(3) 0.39904(18) 0.0991(16) Uani 1 1 d . . . . .
F11 F -0.00656(16) 0.3167(3) 0.3324(2) 0.1118(19) Uani 1 1 d . . . . .
F12 F -0.00536(12) 0.4307(3) 0.34584(18) 0.0832(13) Uani 1 1 d . . . . .
O10 O -0.09068(18) 0.3870(4) 0.27159(19) 0.099(2) Uani 1 1 d . . . . .
O11 O -0.09618(15) 0.4284(3) 0.3496(2) 0.0847(18) Uani 1 1 d . . . . .
O12 O -0.10135(17) 0.3039(3) 0.33090(19) 0.0742(14) Uani 1 1 d . . . . .
C124 C -0.0244(2) 0.3688(4) 0.3510(3) 0.067(2) Uani 1 1 d . . . . .
N25 N 0.54539(17) 0.3180(3) 0.4697(2) 0.0520(12) Uani 1 1 d . . . . .
C125 C 0.5755(2) 0.3163(3) 0.5051(2) 0.0436(13) Uani 1 1 d . . . . .
C126 C 0.6142(2) 0.3159(4) 0.5502(2) 0.0582(17) Uani 1 1 d . . . . .
H12A H 0.6382 0.3470 0.5464 0.087 Uiso 1 1 calc GR . . . .
H12B H 0.6259 0.2668 0.5576 0.087 Uiso 1 1 calc GR . . . .
H12C H 0.6050 0.3338 0.5774 0.087 Uiso 1 1 calc GR . . . .
N26 N 0.2743(3) 0.0227(4) 0.7273(3) 0.098(3) Uani 1 1 d . . . . .
C127 C 0.3116(4) 0.0398(5) 0.7475(3) 0.079(2) Uani 1 1 d . . . . .
C128 C 0.3569(3) 0.0590(6) 0.7762(4) 0.116(4) Uani 1 1 d . . . . .
H12D H 0.3725 0.0782 0.7544 0.174 Uiso 1 1 calc GR . . . .
H12E H 0.3733 0.0164 0.7934 0.174 Uiso 1 1 calc GR . . . .
H12F H 0.3564 0.0957 0.8004 0.174 Uiso 1 1 calc GR . . . .
N27 N 0.04702(19) 0.6857(3) 0.4751(2) 0.0581(14) Uani 1 1 d . . . . .
C129 C 0.0775(2) 0.6827(3) 0.5109(2) 0.0456(14) Uani 1 1 d . . . . .
C130 C 0.1167(2) 0.6778(4) 0.5561(2) 0.0586(17) Uani 1 1 d . . . . .
H13A H 0.1404 0.6484 0.5501 0.088 Uiso 1 1 calc GR . . . .
H13B H 0.1074 0.6556 0.5821 0.088 Uiso 1 1 calc GR . . . .
H13C H 0.1287 0.7261 0.5665 0.088 Uiso 1 1 calc GR . . . .

loop_
_atom_site_aniso_label
_atom_site_aniso_U_11
_atom_site_aniso_U_22
_atom_site_aniso_U_33
_atom_site_aniso_U_23
_atom_site_aniso_U_13
_atom_site_aniso_U_12
Br1 0.0232(2) 0.0361(3) 0.0342(3) 0.0023(2) 0.01194(19) -0.00093(19)
Br2 0.0277(3) 0.0367(3) 0.0501(3) 0.0110(2) 0.0181(2) 0.0043(2)
Br3 0.0263(3) 0.0376(3) 0.0501(3) -0.0086(2) 0.0168(2) -0.0030(2)
Br4 0.0238(2) 0.0341(3) 0.0383(3) -0.0003(2) 0.0136(2) 0.00148(19)
Co1 0.0208(3) 0.0308(3) 0.0379(3) 0.0009(3) 0.0125(3) 0.0009(3)
Ni1 0.0219(3) 0.0466(4) 0.0294(3) -0.0067(3) 0.0071(2) -0.0033(3)
Ni2 0.0337(4) 0.0302(4) 0.0804(5) -0.0061(3) 0.0356(4) 0.0018(3)
Ni3 0.0293(3) 0.0278(3) 0.0711(5) 0.0057(3) 0.0274(3) -0.0025(3)
Ni4 0.0214(3) 0.0612(5) 0.0379(4) 0.0207(3) 0.0080(3) 0.0050(3)
N1 0.0195(19) 0.047(3) 0.030(2) -0.0038(18) 0.0091(16) 0.0006(17)
N2 0.032(2) 0.054(3) 0.036(2) -0.014(2) 0.0085(19) -0.006(2)
N3 0.023(2) 0.034(2) 0.034(2) -0.0083(17) 0.0101(17) -0.0038(16)
N4 0.029(2) 0.045(3) 0.042(3) -0.008(2) 0.0132(19) -0.0039(19)
N5 0.022(2) 0.076(4) 0.023(2) -0.001(2) 0.0047(17) -0.006(2)
N6 0.0179(19) 0.040(2) 0.033(2) 0.0006(18) 0.0079(16) -0.0010(16)
N7 0.025(2) 0.030(2) 0.046(2) 0.0012(18) 0.0213(18) 0.0059(16)
N8 0.032(2) 0.037(2) 0.064(3) -0.004(2) 0.026(2) 0.0044(19)
N9 0.069(4) 0.036(3) 0.125(5) -0.029(3) 0.069(4) -0.010(3)
N10 0.032(2) 0.042(3) 0.058(3) -0.014(2) 0.026(2) -0.0045(19)
N11 0.039(3) 0.031(2) 0.106(4) 0.005(3) 0.046(3) 0.005(2)
N12 0.036(3) 0.025(2) 0.087(4) 0.002(2) 0.037(3) 0.0084(19)
N13 0.033(2) 0.025(2) 0.080(3) 0.000(2) 0.033(2) -0.0028(18)
N14 0.033(2) 0.033(2) 0.087(4) -0.005(2) 0.029(3) -0.011(2)
N15 0.041(3) 0.040(3) 0.090(4) 0.016(3) 0.035(3) 0.002(2)
N16 0.033(2) 0.037(2) 0.056(3) 0.016(2) 0.025(2) 0.0036(19)
N17 0.033(2) 0.033(2) 0.063(3) 0.005(2) 0.028(2) -0.0065(18)
N18 0.021(2) 0.028(2) 0.053(3) -0.0029(19) 0.0149(19) -0.0032(16)
N19 0.018(2) 0.054(3) 0.035(2) 0.005(2) 0.0072(17) 0.0021(18)
N20 0.029(2) 0.076(4) 0.044(3) 0.020(3) 0.015(2) 0.009(2)
N21 0.030(2) 0.072(4) 0.052(3) 0.028(3) 0.014(2) 0.002(2)
N22 0.028(2) 0.049(3) 0.032(2) 0.015(2) 0.0079(18) 0.0039(19)
N23 0.024(2) 0.051(3) 0.052(3) 0.029(2) 0.007(2) 0.0052(19)
N24 0.025(2) 0.034(2) 0.038(2) 0.0176(18) 0.0094(18) 0.0003(17)
C1 0.030(3) 0.040(3) 0.024(2) -0.003(2) 0.012(2) 0.001(2)
C2 0.022(2) 0.053(3) 0.030(3) 0.000(2) 0.009(2) -0.003(2)
C3 0.030(3) 0.048(3) 0.043(3) -0.002(2) 0.016(2) -0.006(2)
C4 0.026(3) 0.053(3) 0.039(3) -0.003(2) 0.015(2) 0.003(2)
C5 0.033(3) 0.046(3) 0.027(2) -0.007(2) 0.012(2) -0.003(2)
C6 0.026(3) 0.053(3) 0.034(3) -0.008(2) 0.010(2) 0.001(2)
C7 0.034(3) 0.057(4) 0.072(4) -0.024(3) 0.017(3) -0.006(3)
C8 0.048(4) 0.064(4) 0.089(5) -0.032(4) 0.031(4) 0.001(3)
C9 0.051(4) 0.065(4) 0.080(5) -0.037(4) 0.019(4) -0.009(3)
C10 0.036(3) 0.067(4) 0.054(4) -0.024(3) 0.014(3) -0.007(3)
C11 0.028(3) 0.031(2) 0.033(3) -0.001(2) 0.015(2) 0.001(2)
C12 0.026(2) 0.033(3) 0.030(2) -0.003(2) 0.009(2) 0.0012(19)
C13 0.036(3) 0.049(3) 0.040(3) 0.007(2) 0.018(2) 0.002(2)
C14 0.028(3) 0.043(3) 0.053(3) 0.000(3) 0.017(2) -0.005(2)
C15 0.025(3) 0.036(3) 0.045(3) -0.004(2) 0.014(2) 0.000(2)
C16 0.024(3) 0.039(3) 0.047(3) -0.012(2) 0.008(2) -0.005(2)
C17 0.034(3) 0.045(3) 0.053(3) -0.007(3) 0.019(3) -0.009(2)
C18 0.026(3) 0.044(3) 0.072(4) -0.018(3) 0.014(3) -0.008(2)
C19 0.035(3) 0.062(4) 0.049(3) -0.021(3) 0.009(3) -0.012(3)
C20 0.026(3) 0.056(4) 0.039(3) -0.013(3) 0.003(2) -0.003(2)
C21 0.030(3) 0.083(5) 0.038(3) -0.010(3) 0.009(2) -0.010(3)
C22 0.041(3) 0.103(6) 0.034(3) -0.008(3) 0.014(3) -0.017(4)
C23 0.060(4) 0.100(6) 0.039(4) 0.020(4) 0.021(3) -0.001(4)
C24 0.057(4) 0.083(5) 0.036(3) 0.021(3) 0.016(3) 0.001(3)
C25 0.025(3) 0.057(4) 0.046(3) 0.009(3) 0.013(2) -0.002(2)
C26 0.028(3) 0.051(3) 0.028(3) 0.012(2) 0.009(2) -0.003(2)
C27 0.034(3) 0.050(3) 0.050(3) 0.020(3) 0.016(3) 0.006(2)
C28 0.028(3) 0.050(3) 0.050(3) 0.010(3) 0.020(2) 0.006(2)
C29 0.019(2) 0.041(3) 0.036(3) 0.004(2) 0.010(2) 0.001(2)
C30 0.021(2) 0.037(3) 0.025(2) 0.000(2) 0.0079(18) -0.0001(19)
C31 0.019(2) 0.026(2) 0.049(3) 0.011(2) 0.011(2) 0.0055(18)
C32 0.020(2) 0.040(3) 0.036(3) 0.011(2) 0.013(2) 0.009(2)
C33 0.023(2) 0.032(3) 0.046(3) 0.003(2) 0.015(2) -0.0016(19)
C34 0.023(2) 0.039(3) 0.044(3) 0.008(2) 0.017(2) 0.004(2)
C35 0.020(2) 0.034(3) 0.040(3) 0.000(2) 0.012(2) 0.0045(19)
C36 0.025(2) 0.039(3) 0.043(3) 0.001(2) 0.015(2) 0.007(2)
C37 0.032(3) 0.048(3) 0.044(3) -0.001(3) 0.016(2) -0.001(2)
C38 0.055(4) 0.058(4) 0.050(4) -0.001(3) 0.029(3) -0.001(3)
C39 0.048(4) 0.067(4) 0.058(4) -0.005(3) 0.030(3) 0.006(3)
C40 0.040(3) 0.044(3) 0.069(4) -0.016(3) 0.027(3) 0.008(3)
C41 0.083(5) 0.046(4) 0.167(9) -0.030(5) 0.087(6) -0.005(4)
C42 0.129(9) 0.049(5) 0.253(16) -0.066(7) 0.132(11) -0.030(6)
C43 0.141(10) 0.084(8) 0.237(16) -0.095(9) 0.119(11) -0.058(8)
C44 0.104(7) 0.072(6) 0.151(9) -0.065(6) 0.069(7) -0.035(5)
C45 0.054(4) 0.065(5) 0.106(6) -0.043(4) 0.047(4) -0.021(4)
C46 0.049(4) 0.056(4) 0.078(5) -0.033(3) 0.041(4) -0.019(3)
C47 0.046(4) 0.084(5) 0.059(4) -0.029(4) 0.017(3) -0.024(4)
C48 0.038(3) 0.073(5) 0.053(4) -0.014(3) 0.016(3) -0.009(3)
C49 0.023(3) 0.066(4) 0.032(3) -0.014(3) 0.008(2) -0.007(2)
C50 0.029(3) 0.045(3) 0.036(3) -0.013(2) 0.018(2) -0.003(2)
C51 0.042(3) 0.041(3) 0.128(6) 0.015(4) 0.050(4) 0.018(3)
C52 0.041(4) 0.060(4) 0.155(8) 0.032(5) 0.053(5) 0.015(3)
C53 0.044(4) 0.085(6) 0.154(9) 0.055(6) 0.042(5) 0.030(4)
C54 0.050(4) 0.077(5) 0.130(7) 0.038(5) 0.051(5) 0.006(4)
C55 0.034(3) 0.040(3) 0.106(5) 0.014(3) 0.034(3) 0.011(3)
C56 0.036(3) 0.038(3) 0.092(5) 0.002(3) 0.039(3) -0.001(2)
C57 0.052(4) 0.064(4) 0.109(6) 0.026(4) 0.042(4) 0.010(3)
C58 0.051(4) 0.066(4) 0.113(6) 0.018(4) 0.055(4) -0.002(3)
C59 0.045(3) 0.029(3) 0.091(5) 0.002(3) 0.040(3) 0.002(2)
C60 0.032(3) 0.026(3) 0.082(4) 0.002(3) 0.030(3) 0.002(2)
C61 0.035(3) 0.028(3) 0.067(4) 0.003(2) 0.026(3) -0.001(2)
C62 0.036(3) 0.036(3) 0.095(5) 0.003(3) 0.039(3) 0.000(2)
C63 0.052(4) 0.070(5) 0.114(6) -0.027(5) 0.050(4) -0.013(4)
C64 0.046(4) 0.071(5) 0.120(7) -0.039(5) 0.045(4) -0.013(3)
C65 0.040(3) 0.040(3) 0.089(5) -0.015(3) 0.033(3) -0.010(3)
C66 0.040(3) 0.043(3) 0.104(6) -0.018(4) 0.034(4) -0.011(3)
C67 0.057(5) 0.099(6) 0.132(8) -0.065(6) 0.048(5) -0.029(4)
C68 0.048(4) 0.112(7) 0.156(9) -0.068(7) 0.046(5) -0.036(4)
C69 0.035(4) 0.071(5) 0.130(7) -0.032(5) 0.033(4) -0.024(3)
C70 0.037(3) 0.040(3) 0.105(5) -0.006(3) 0.036(3) -0.006(3)
C71 0.060(4) 0.035(3) 0.114(6) 0.019(4) 0.047(4) -0.002(3)
C72 0.082(5) 0.042(4) 0.104(6) 0.011(4) 0.040(5) -0.006(4)
C73 0.117(7) 0.036(4) 0.102(6) 0.024(4) 0.049(6) 0.011(4)
C74 0.082(5) 0.051(4) 0.091(6) 0.026(4) 0.042(4) 0.020(4)
C75 0.058(4) 0.037(3) 0.078(4) 0.022(3) 0.038(4) 0.009(3)
C76 0.039(3) 0.053(4) 0.057(4) 0.015(3) 0.025(3) 0.006(3)
C77 0.054(4) 0.053(4) 0.064(4) 0.025(3) 0.023(3) 0.017(3)
C78 0.039(3) 0.061(4) 0.054(4) 0.012(3) 0.015(3) 0.011(3)
C79 0.030(3) 0.045(3) 0.044(3) 0.010(2) 0.021(2) 0.001(2)
C80 0.024(2) 0.034(3) 0.045(3) 0.010(2) 0.018(2) 0.001(2)
C81 0.041(3) 0.046(3) 0.065(4) 0.008(3) 0.024(3) -0.005(3)
C82 0.064(4) 0.052(4) 0.057(4) 0.009(3) 0.032(3) -0.009(3)
C83 0.052(4) 0.061(4) 0.055(4) -0.011(3) 0.027(3) -0.003(3)
C84 0.038(3) 0.040(3) 0.046(3) -0.005(2) 0.018(2) -0.003(2)
C85 0.026(3) 0.038(3) 0.046(3) -0.004(2) 0.016(2) -0.010(2)
C86 0.020(2) 0.034(3) 0.043(3) -0.008(2) 0.015(2) -0.0099(19)
C87 0.026(3) 0.033(3) 0.057(3) -0.004(2) 0.023(2) -0.002(2)
C88 0.026(3) 0.031(3) 0.052(3) 0.000(2) 0.015(2) -0.002(2)
C89 0.019(2) 0.030(3) 0.048(3) -0.001(2) 0.013(2) -0.0038(19)
C90 0.020(2) 0.029(2) 0.044(3) -0.003(2) 0.019(2) -0.0024(18)
C91 0.015(2) 0.036(3) 0.041(3) 0.000(2) 0.004(2) -0.0005(19)
C92 0.017(2) 0.041(3) 0.040(3) 0.001(2) 0.012(2) 0.004(2)
C93 0.034(3) 0.048(3) 0.058(4) -0.007(3) 0.024(3) -0.003(2)
C94 0.043(3) 0.066(4) 0.049(3) -0.018(3) 0.021(3) 0.005(3)
C95 0.027(3) 0.057(4) 0.044(3) 0.004(3) 0.015(2) 0.008(2)
C96 0.044(3) 0.089(5) 0.025(3) 0.009(3) 0.014(2) 0.029(3)
C97 0.098(6) 0.087(6) 0.056(4) 0.005(4) 0.036(4) 0.036(5)
C98 0.140(8) 0.130(8) 0.039(4) 0.013(5) 0.047(5) 0.075(7)
C99 0.069(5) 0.118(7) 0.062(5) 0.039(5) 0.036(4) 0.053(5)
C100 0.037(3) 0.118(6) 0.042(4) 0.023(4) 0.015(3) 0.023(4)
C101 0.039(4) 0.085(5) 0.103(6) 0.065(5) 0.022(4) 0.023(3)
C102 0.052(4) 0.092(6) 0.140(8) 0.080(6) 0.036(5) 0.020(4)
C103 0.050(4) 0.085(6) 0.145(8) 0.070(6) 0.040(5) 0.013(4)
C104 0.035(3) 0.084(5) 0.084(5) 0.036(4) 0.026(3) 0.005(3)
C105 0.025(3) 0.078(4) 0.038(3) 0.024(3) 0.007(2) 0.006(3)
C106 0.023(2) 0.069(4) 0.023(2) 0.011(2) 0.007(2) -0.003(2)
C107 0.026(3) 0.058(4) 0.036(3) 0.010(3) 0.010(2) -0.001(2)
C108 0.020(2) 0.073(4) 0.031(3) -0.003(3) 0.008(2) -0.002(2)
C109 0.025(3) 0.057(3) 0.025(2) 0.001(2) 0.006(2) 0.002(2)
C110 0.017(2) 0.072(4) 0.029(3) 0.003(3) 0.005(2) -0.006(2)
C111 0.033(3) 0.064(4) 0.053(4) 0.030(3) 0.009(3) 0.008(3)
C112 0.025(3) 0.063(4) 0.069(4) 0.036(3) 0.004(3) 0.005(3)
C113 0.030(3) 0.066(4) 0.073(5) 0.025(4) 0.015(3) 0.015(3)
C114 0.025(3) 0.064(4) 0.063(4) 0.015(3) 0.011(3) 0.010(3)
C115 0.026(3) 0.047(3) 0.045(3) 0.016(3) 0.014(2) 0.000(2)
C116 0.023(2) 0.044(3) 0.049(3) 0.018(2) 0.014(2) 0.006(2)
C117 0.032(3) 0.056(4) 0.050(3) 0.012(3) 0.018(3) 0.010(3)
C118 0.039(3) 0.052(3) 0.044(3) 0.009(3) 0.018(3) 0.007(3)
C119 0.027(3) 0.040(3) 0.037(3) 0.009(2) 0.012(2) 0.001(2)
C120 0.020(2) 0.035(3) 0.045(3) 0.014(2) 0.009(2) 0.003(2)
S1 0.0304(7) 0.0710(11) 0.0528(9) 0.0166(8) 0.0155(6) 0.0141(7)
F1 0.068(3) 0.111(4) 0.163(5) 0.040(4) 0.052(3) -0.017(3)
F2 0.090(3) 0.112(4) 0.061(3) -0.007(3) -0.017(2) 0.003(3)
F3 0.0326(19) 0.098(3) 0.101(3) 0.023(3) 0.022(2) 0.020(2)
O1 0.069(3) 0.137(5) 0.061(3) 0.003(3) 0.008(3) 0.052(3)
O2 0.071(3) 0.071(3) 0.084(3) 0.025(3) 0.034(3) 0.035(3)
O3 0.044(3) 0.065(3) 0.135(5) 0.022(3) 0.043(3) 0.009(2)
C121 0.036(3) 0.078(5) 0.079(5) 0.013(4) 0.017(3) 0.004(3)
S2 0.0426(10) 0.1128(18) 0.1133(17) 0.0691(15) 0.0268(10) 0.0167(10)
F4 0.108(5) 0.226(9) 0.173(7) -0.068(6) 0.054(5) -0.009(5)
F5 0.207(8) 0.128(6) 0.262(9) 0.071(6) 0.184(7) 0.054(5)
F6 0.248(8) 0.098(4) 0.138(5) 0.029(4) 0.118(6) -0.021(5)
O4 0.046(3) 0.196(8) 0.162(7) 0.081(6) -0.001(4) 0.008(4)
O5 0.168(7) 0.115(5) 0.220(9) 0.049(6) 0.155(7) -0.003(5)
O6 0.081(4) 0.097(4) 0.117(5) 0.035(4) 0.034(4) 0.023(3)
C122 0.297(18) 0.049(5) 0.116(8) 0.020(5) 0.142(11) 0.005(8)
S3 0.0547(11) 0.1025(16) 0.1125(17) -0.0682(14) 0.0399(11) -0.0290(11)
F7 0.180(8) 0.272(12) 0.197(9) 0.085(8) 0.095(7) -0.003(8)
F8 0.262(10) 0.132(6) 0.323(11) -0.086(7) 0.242(9) -0.078(6)
F9 0.320(11) 0.126(6) 0.223(8) -0.058(5) 0.212(9) -0.001(6)
O7 0.058(4) 0.187(8) 0.202(9) -0.077(7) -0.005(5) -0.010(5)
O8 0.196(8) 0.094(5) 0.236(9) -0.056(6) 0.170(8) -0.018(5)
O9 0.075(4) 0.101(4) 0.103(4) -0.040(4) 0.018(3) -0.019(3)
C123 0.249(17) 0.051(6) 0.184(13) -0.036(7) 0.159(13) -0.023(8)
S4 0.0297(7) 0.0697(11) 0.0633(10) -0.0187(8) 0.0164(7) -0.0161(7)
F10 0.087(3) 0.102(4) 0.077(3) -0.010(3) -0.012(3) 0.001(3)
F11 0.067(3) 0.113(4) 0.163(5) -0.050(4) 0.049(3) 0.012(3)
F12 0.038(2) 0.095(3) 0.120(4) -0.033(3) 0.031(2) -0.026(2)
O10 0.074(4) 0.154(6) 0.055(3) -0.002(3) 0.004(3) -0.049(4)
O11 0.039(3) 0.076(3) 0.150(5) -0.042(3) 0.046(3) -0.010(2)
O12 0.072(3) 0.070(3) 0.086(4) -0.027(3) 0.033(3) -0.030(3)
C124 0.047(4) 0.079(5) 0.073(5) -0.026(4) 0.019(4) 0.001(4)
N25 0.046(3) 0.050(3) 0.060(3) 0.007(3) 0.017(3) -0.007(2)
C125 0.043(3) 0.047(3) 0.047(3) 0.007(3) 0.022(3) -0.005(3)
C126 0.041(3) 0.087(5) 0.048(4) 0.006(3) 0.017(3) -0.011(3)
N26 0.131(7) 0.082(5) 0.060(4) -0.006(4) 0.007(5) 0.039(5)
C127 0.112(7) 0.070(5) 0.054(5) 0.016(4) 0.027(5) 0.029(5)
C128 0.092(7) 0.109(8) 0.152(10) 0.048(7) 0.049(7) -0.003(6)
N27 0.052(3) 0.056(3) 0.067(4) -0.014(3) 0.021(3) 0.006(3)
C129 0.049(4) 0.037(3) 0.062(4) -0.004(3) 0.034(3) 0.007(3)
C130 0.044(4) 0.079(5) 0.056(4) 0.003(3) 0.022(3) 0.013(3)

loop_
_atom_type_symbol
_atom_type_description
_atom_type_scat_dispersion_real
_atom_type_scat_dispersion_imag
_atom_type_scat_source
C C 0.0033 0.0016 'International Tables Vol C Tables 4.2.6.8 and 6.1.1.4'
H H 0.0000 0.0000 'International Tables Vol C Tables 4.2.6.8 and 6.1.1.4'
Br Br -0.2901 2.4595 'International Tables Vol C Tables 4.2.6.8 and 6.1.1.4'
Co Co 0.3494 0.9721 'International Tables Vol C Tables 4.2.6.8 and 6.1.1.4'
F F 0.0171 0.0103 'International Tables Vol C Tables 4.2.6.8 and 6.1.1.4'
N N 0.0061 0.0033 'International Tables Vol C Tables 4.2.6.8 and 6.1.1.4'
Ni Ni 0.3393 1.1124 'International Tables Vol C Tables 4.2.6.8 and 6.1.1.4'
O O 0.0106 0.0060 'International Tables Vol C Tables 4.2.6.8 and 6.1.1.4'
S S 0.1246 0.1234 'International Tables Vol C Tables 4.2.6.8 and 6.1.1.4'

loop_
_geom_angle_atom_site_label_1
_geom_angle_atom_site_label_2
_geom_angle_atom_site_label_3
_geom_angle
_geom_angle_site_symmetry_1
_geom_angle_site_symmetry_3
_geom_angle_publ_flag
Br2 Co1 Br1 110.29(3) . . ?
Br2 Co1 Br3 107.38(3) . . ?
Br2 Co1 Br4 111.07(3) . . ?
Br3 Co1 Br1 111.01(3) . . ?
Br3 Co1 Br4 110.07(3) . . ?
Br4 Co1 Br1 107.05(3) . . ?
N2 Ni1 N1 78.47(17) . . ?
N2 Ni1 N3 89.36(17) . . ?
N2 Ni1 N4 96.52(17) . . ?
N2 Ni1 N6 171.60(17) . . ?
N3 Ni1 N1 95.48(15) . . ?
N3 Ni1 N4 78.74(16) . . ?
N3 Ni1 N6 95.84(15) . . ?
N4 Ni1 N1 172.48(17) . . ?
N5 Ni1 N1 89.91(16) . . ?
N5 Ni1 N2 96.72(18) . . ?
N5 Ni1 N3 172.59(16) . . ?
N5 Ni1 N4 96.28(17) . . ?
N5 Ni1 N6 78.64(18) . . ?
N6 Ni1 N1 94.43(16) . . ?
N6 Ni1 N4 90.97(16) . . ?
N7 Ni2 N10 95.03(16) . . ?
N8 Ni2 N7 79.00(16) . . ?
N8 Ni2 N9 100.0(2) . . ?
N8 Ni2 N10 88.25(18) . . ?
N8 Ni2 N11 97.20(18) . . ?
N8 Ni2 N12 173.1(2) . . ?
N9 Ni2 N7 173.3(2) . . ?
N9 Ni2 N10 78.3(2) . . ?
N11 Ni2 N7 89.92(18) . . ?
N11 Ni2 N9 96.7(2) . . ?
N11 Ni2 N10 173.26(18) . . ?
N12 Ni2 N7 95.35(17) . . ?
N12 Ni2 N9 86.0(2) . . ?
N12 Ni2 N10 96.22(18) . . ?
N12 Ni2 N11 78.73(18) . . ?
N13 Ni3 N14 78.26(18) . . ?
N13 Ni3 N16 96.64(18) . . ?
N13 Ni3 N18 95.67(17) . . ?
N14 Ni3 N16 173.12(18) . . ?
N14 Ni3 N18 89.92(18) . . ?
N15 Ni3 N13 86.74(19) . . ?
N15 Ni3 N14 96.4(2) . . ?
N15 Ni3 N16 78.61(19) . . ?
N15 Ni3 N18 173.6(2) . . ?
N17 Ni3 N13 173.85(19) . . ?
N17 Ni3 N14 98.04(18) . . ?
N17 Ni3 N15 98.61(19) . . ?
N17 Ni3 N16 87.42(17) . . ?
N17 Ni3 N18 79.32(16) . . ?
N18 Ni3 N16 95.23(16) . . ?
N19 Ni4 N21 171.59(19) . . ?
N19 Ni4 N22 94.56(17) . . ?
N19 Ni4 N23 90.69(17) . . ?
N20 Ni4 N19 78.99(19) . . ?
N20 Ni4 N21 96.5(2) . . ?
N20 Ni4 N22 89.48(17) . . ?
N20 Ni4 N23 96.68(19) . . ?
N20 Ni4 N24 172.79(17) . . ?
N21 Ni4 N22 78.20(18) . . ?
N23 Ni4 N21 96.92(18) . . ?
N23 Ni4 N22 172.58(19) . . ?
N24 Ni4 N19 95.53(16) . . ?
N24 Ni4 N21 89.51(18) . . ?
N24 Ni4 N22 95.66(16) . . ?
N24 Ni4 N23 78.60(18) . . ?
C1 N1 Ni1 126.9(3) . . ?
C1 N1 C5 119.4(4) . . ?
C5 N1 Ni1 113.7(3) . . ?
C6 N2 Ni1 115.1(4) . . ?
C10 N2 Ni1 125.8(4) . . ?
C10 N2 C6 118.9(5) . . ?
C11 N3 Ni1 126.9(3) . . ?
C11 N3 C15 118.2(4) . . ?
C15 N3 Ni1 114.8(3) . . ?
C16 N4 Ni1 114.8(3) . . ?
C16 N4 C20 118.7(5) . . ?
C20 N4 Ni1 126.3(4) . . ?
C21 N5 Ni1 125.6(4) . . ?
C21 N5 C25 119.2(5) . . ?
C25 N5 Ni1 115.0(4) . . ?
C26 N6 Ni1 114.7(3) . . ?
C30 N6 Ni1 126.8(3) . . ?
C30 N6 C26 118.3(4) . . ?
C31 N7 Ni2 126.2(3) . . ?
C31 N7 C35 119.1(4) . . ?
C35 N7 Ni2 114.7(3) . . ?
C36 N8 Ni2 114.4(3) . . ?
C40 N8 Ni2 125.9(4) . . ?
C40 N8 C36 118.5(5) . . ?
C41 N9 Ni2 125.0(6) . . ?
C45 N9 Ni2 115.0(4) . . ?
C45 N9 C41 118.3(7) . . ?
C46 N10 Ni2 115.4(4) . . ?
C50 N10 Ni2 126.6(4) . . ?
C50 N10 C46 117.9(5) . . ?
C51 N11 Ni2 125.7(5) . . ?
C55 N11 Ni2 115.0(4) . . ?
C55 N11 C51 119.1(6) . . ?
C56 N12 Ni2 115.3(3) . . ?
C56 N12 C60 119.6(5) . . ?
C60 N12 Ni2 124.3(4) . . ?
C61 N13 Ni3 124.1(4) . . ?
C61 N13 C65 120.0(5) . . ?
C65 N13 Ni3 115.4(3) . . ?
C66 N14 Ni3 116.3(4) . . ?
C66 N14 C70 117.7(6) . . ?
C70 N14 Ni3 125.7(5) . . ?
C71 N15 Ni3 124.0(5) . . ?
C75 N15 Ni3 115.4(4) . . ?
C75 N15 C71 119.4(6) . . ?
C76 N16 Ni3 114.8(4) . . ?
C80 N16 Ni3 125.8(4) . . ?
C80 N16 C76 119.2(5) . . ?
C81 N17 Ni3 125.9(4) . . ?
C81 N17 C85 118.6(5) . . ?
C85 N17 Ni3 114.5(3) . . ?
C86 N18 Ni3 114.1(3) . . ?
C90 N18 Ni3 126.7(3) . . ?
C90 N18 C86 119.2(4) . . ?
C91 N19 Ni4 127.2(4) . . ?
C91 N19 C95 118.7(5) . . ?
C95 N19 Ni4 114.0(3) . . ?
C96 N20 Ni4 114.8(4) . . ?
C96 N20 C100 119.0(6) . . ?
C100 N20 Ni4 125.7(5) . . ?
C101 N21 Ni4 126.1(4) . . ?
C101 N21 C105 118.9(5) . . ?
C105 N21 Ni4 114.7(4) . . ?
C106 N22 Ni4 114.9(4) . . ?
C110 N22 Ni4 126.5(3) . . ?
C110 N22 C106 118.5(4) . . ?
C111 N23 Ni4 125.9(4) . . ?
C111 N23 C115 119.1(5) . . ?
C115 N23 Ni4 114.8(3) . . ?
C116 N24 Ni4 115.4(3) . . ?
C120 N24 Ni4 126.2(4) . . ?
C120 N24 C116 118.2(5) . . ?
N1 C1 H1 118.5 . . ?
N1 C1 C2 122.9(5) . . ?
C2 C1 H1 118.5 . . ?
C1 C2 C79 121.7(5) . . ?
C3 C2 C1 117.2(5) . . ?
C3 C2 C79 121.0(4) . . ?
C2 C3 H3 119.9 . . ?
C4 C3 C2 120.1(5) . . ?
C4 C3 H3 119.9 . . ?
C3 C4 H4 120.2 . . ?
C3 C4 C5 119.6(5) . . ?
C5 C4 H4 120.2 . . ?
N1 C5 C4 120.5(5) . . ?
N1 C5 C6 116.3(4) . . ?
C4 C5 C6 123.1(5) . . ?
N2 C6 C5 115.3(5) . . ?
N2 C6 C7 121.1(5) . . ?
C7 C6 C5 123.6(5) . . ?
C6 C7 H7 120.4 . . ?
C8 C7 C6 119.2(5) . . ?
C8 C7 H7 120.4 . . ?
C7 C8 H8 120.4 . . ?
C7 C8 C9 119.1(6) . . ?
C9 C8 H8 120.4 . . ?
C8 C9 H9 120.7 . . ?
C10 C9 C8 118.6(6) . . ?
C10 C9 H9 120.7 . . ?
N2 C10 C9 123.0(6) . . ?
N2 C10 H10 118.5 . . ?
C9 C10 H10 118.5 . . ?
N3 C11 H11 117.9 . . ?
N3 C11 C12 124.1(4) . . ?
C12 C11 H11 117.9 . . ?
C11 C12 C13 117.2(4) . . ?
C11 C12 C119 122.1(4) . . ?
C13 C12 C119 120.6(4) . . ?
C12 C13 H13 120.2 . . ?
C14 C13 C12 119.5(5) . . ?
C14 C13 H13 120.2 . . ?
C13 C14 H14 120.3 . . ?
C13 C14 C15 119.4(5) . . ?
C15 C14 H14 120.3 . . ?
N3 C15 C14 121.3(5) . . ?
N3 C15 C16 115.0(5) . . ?
C14 C15 C16 123.6(5) . . ?
N4 C16 C15 115.8(4) . . ?
N4 C16 C17 121.7(5) . . ?
C17 C16 C15 122.5(5) . . ?
C16 C17 H17 120.7 . . ?
C18 C17 C16 118.6(6) . . ?
C18 C17 H17 120.7 . . ?
C17 C18 H18 120.2 . . ?
C19 C18 C17 119.6(5) . . ?
C19 C18 H18 120.2 . . ?
C18 C19 H19 120.6 . . ?
C18 C19 C20 118.9(5) . . ?
C20 C19 H19 120.6 . . ?
N4 C20 C19 122.5(6) . . ?
N4 C20 H20 118.8 . . ?
C19 C20 H20 118.8 . . ?
N5 C21 H21 119.3 . . ?
N5 C21 C22 121.4(7) . . ?
C22 C21 H21 119.3 . . ?
C21 C22 H22 120.2 . . ?
C23 C22 C21 119.6(6) . . ?
C23 C22 H22 120.2 . . ?
C22 C23 H23 120.2 . . ?
C22 C23 C24 119.7(6) . . ?
C24 C23 H23 120.2 . . ?
C23 C24 H24 120.6 . . ?
C23 C24 C25 118.8(7) . . ?
C25 C24 H24 120.6 . . ?
N5 C25 C24 121.3(6) . . ?
N5 C25 C26 114.8(5) . . ?
C24 C25 C26 123.8(6) . . ?
N6 C26 C25 115.0(5) . . ?
N6 C26 C27 121.7(5) . . ?
C27 C26 C25 123.3(5) . . ?
C26 C27 H27 120.4 . . ?
C28 C27 C26 119.2(5) . . ?
C28 C27 H27 120.4 . . ?
C27 C28 H28 119.9 . . ?
C27 C28 C29 120.1(5) . . ?
C29 C28 H28 119.9 . . ?
C28 C29 C30 117.2(5) . . ?
C28 C29 C32 121.5(5) . . ?
C30 C29 C32 121.3(4) . . ?
N6 C30 C29 123.1(4) . . ?
N6 C30 H30 118.5 . . ?
C29 C30 H30 118.5 . . ?
N7 C31 H31 118.2 . . ?
N7 C31 C32 123.6(4) . . ?
C32 C31 H31 118.2 . . ?
C31 C32 C29 122.2(4) . . ?
C33 C32 C29 120.7(5) . . ?
C33 C32 C31 117.1(4) . . ?
C32 C33 H33 120.3 . . ?
C32 C33 C34 119.5(5) . . ?
C34 C33 H33 120.3 . . ?
C33 C34 H34 120.4 . . ?
C35 C34 C33 119.1(5) . . ?
C35 C34 H34 120.4 . . ?
N7 C35 C34 121.5(4) . . ?
N7 C35 C36 115.6(4) . . ?
C34 C35 C36 122.9(4) . . ?
N8 C36 C35 114.7(4) . . ?
N8 C36 C37 121.2(5) . . ?
C37 C36 C35 124.1(5) . . ?
C36 C37 H37 120.2 . . ?
C36 C37 C38 119.5(5) . . ?
C38 C37 H37 120.2 . . ?
C37 C38 H38 120.6 . . ?
C39 C38 C37 118.8(6) . . ?
C39 C38 H38 120.6 . . ?
C38 C39 H39 120.3 . . ?
C38 C39 C40 119.5(6) . . ?
C40 C39 H39 120.3 . . ?
N8 C40 C39 122.5(6) . . ?
N8 C40 H40 118.8 . . ?
C39 C40 H40 118.8 . . ?
N9 C41 H41 118.9 . . ?
N9 C41 C42 122.3(10) . . ?
C42 C41 H41 118.9 . . ?
C41 C42 H42 120.0 . . ?
C43 C42 C41 119.9(10) . . ?
C43 C42 H42 120.0 . . ?
C42 C43 H43 120.3 . . ?
C42 C43 C44 119.4(10) . . ?
C44 C43 H43 120.3 . . ?
C43 C44 H44 120.5 . . ?
C45 C44 C43 119.1(11) . . ?
C45 C44 H44 120.5 . . ?
N9 C45 C44 120.8(8) . . ?
N9 C45 C46 115.6(6) . . ?
C44 C45 C46 123.5(8) . . ?
N10 C46 C45 114.6(6) . . ?
N10 C46 C47 121.2(6) . . ?
C47 C46 C45 124.2(6) . . ?
C46 C47 H47 120.3 . . ?
C48 C47 C46 119.5(6) . . ?
C48 C47 H47 120.3 . . ?
C47 C48 H48 119.8 . . ?
C47 C48 C49 120.4(6) . . ?
C49 C48 H48 119.8 . . ?
C48 C49 C50 117.0(6) . . ?
C48 C49 C109 122.1(5) . . ?
C50 C49 C109 120.9(5) . . ?
N10 C50 C49 123.9(5) . . ?
N10 C50 H50 118.0 . . ?
C49 C50 H50 118.0 . . ?
N11 C51 H51 118.7 . . ?
N11 C51 C52 122.7(7) . . ?
C52 C51 H51 118.7 . . ?
C51 C52 H52 120.5 . . ?
C51 C52 C53 119.0(6) . . ?
C53 C52 H52 120.5 . . ?
C52 C53 H53 120.5 . . ?
C52 C53 C54 118.9(7) . . ?
C54 C53 H53 120.5 . . ?
C53 C54 H54 120.6 . . ?
C55 C54 C53 118.8(7) . . ?
C55 C54 H54 120.6 . . ?
N11 C55 C54 121.4(5) . . ?
N11 C55 C56 115.2(6) . . ?
C54 C55 C56 123.4(6) . . ?
N12 C56 C55 115.3(5) . . ?
N12 C56 C57 121.5(5) . . ?
C57 C56 C55 123.1(6) . . ?
C56 C57 H57 120.8 . . ?
C56 C57 C58 118.4(7) . . ?
C58 C57 H57 120.8 . . ?
C57 C58 H58 119.9 . . ?
C59 C58 C57 120.2(6) . . ?
C59 C58 H58 119.9 . . ?
C58 C59 C60 117.2(6) . . ?
C58 C59 C62 122.1(5) . . ?
C60 C59 C62 120.7(6) . . ?
N12 C60 C59 122.8(6) . . ?
N12 C60 H60 118.6 . . ?
C59 C60 H60 118.6 . . ?
N13 C61 H61 119.1 . . ?
N13 C61 C62 121.7(6) . . ?
C62 C61 H61 119.1 . . ?
C61 C62 C59 119.6(6) . . ?
C63 C62 C59 121.9(6) . . ?
C63 C62 C61 118.5(6) . . ?
C62 C63 H63 120.4 . . ?
C62 C63 C64 119.3(6) . . ?
C64 C63 H63 120.4 . . ?
C63 C64 H64 120.2 . . ?
C65 C64 C63 119.6(7) . . ?
C65 C64 H64 120.2 . . ?
N13 C65 C64 120.7(6) . . ?
N13 C65 C66 116.0(5) . . ?
C64 C65 C66 123.2(6) . . ?
N14 C66 C65 113.3(6) . . ?
N14 C66 C67 122.7(6) . . ?
C67 C66 C65 124.0(6) . . ?
C66 C67 H67 120.8 . . ?
C66 C67 C68 118.5(8) . . ?
C68 C67 H67 120.8 . . ?
C67 C68 H68 120.2 . . ?
C69 C68 C67 119.7(8) . . ?
C69 C68 H68 120.2 . . ?
C68 C69 H69 120.4 . . ?
C68 C69 C70 119.2(6) . . ?
C70 C69 H69 120.4 . . ?
N14 C70 C69 122.2(7) . . ?
N14 C70 H70 118.9 . . ?
C69 C70 H70 118.9 . . ?
N15 C71 H71 118.6 . . ?
N15 C71 C72 122.9(7) . . ?
C72 C71 H71 118.6 . . ?
C71 C72 H72 120.9 . . ?
C71 C72 C73 118.3(7) . . ?
C73 C72 H72 120.9 . . ?
C72 C73 H73 119.4 . . ?
C72 C73 C74 121.1(7) . . ?
C74 C73 H73 119.4 . . ?
C73 C74 H74 122.1 . . ?
C75 C74 C73 115.8(8) . . ?
C75 C74 H74 122.1 . . ?
N15 C75 C74 122.4(6) . . ?
N15 C75 C76 116.0(5) . . ?
C74 C75 C76 121.6(7) . . ?
N16 C76 C75 114.7(5) . . ?
N16 C76 C77 120.7(6) . . ?
C77 C76 C75 124.6(6) . . ?
C76 C77 H77 119.3 . . ?
C76 C77 C78 121.3(6) . . ?
C78 C77 H77 119.3 . . ?
C77 C78 H78 121.0 . . ?
C77 C78 C79 118.0(6) . . ?
C79 C78 H78 121.0 . . ?
C78 C79 C2 121.8(5) . . ?
C80 C79 C2 120.7(5) . . ?
C80 C79 C78 117.4(5) . . ?
N16 C80 C79 123.2(5) . . ?
N16 C80 H80 118.4 . . ?
C79 C80 H80 118.4 . . ?
N17 C81 H81 118.6 . . ?
N17 C81 C82 122.8(6) . . ?
C82 C81 H81 118.6 . . ?
C81 C82 H82 120.7 . . ?
C83 C82 C81 118.6(6) . . ?
C83 C82 H82 120.7 . . ?
C82 C83 H83 120.2 . . ?
C82 C83 C84 119.6(6) . . ?
C84 C83 H83 120.2 . . ?
C83 C84 H84 120.7 . . ?
C85 C84 C83 118.6(5) . . ?
C85 C84 H84 120.7 . . ?
N17 C85 C84 121.8(5) . . ?
N17 C85 C86 115.0(4) . . ?
C84 C85 C86 123.2(5) . . ?
N18 C86 C85 115.7(4) . . ?
N18 C86 C87 120.5(4) . . ?
C87 C86 C85 123.8(4) . . ?
C86 C87 H87 120.3 . . ?
C88 C87 C86 119.4(5) . . ?
C88 C87 H87 120.3 . . ?
C87 C88 H88 120.0 . . ?
C87 C88 C89 120.1(5) . . ?
C89 C88 H88 120.0 . . ?
C88 C89 C92 121.6(5) . . ?
C90 C89 C88 117.3(5) . . ?
C90 C89 C92 121.1(4) . . ?
N18 C90 C89 123.5(4) . . ?
N18 C90 H90 118.3 . . ?
C89 C90 H90 118.3 . . ?
N19 C91 H91 118.2 . . ?
N19 C91 C92 123.5(5) . . ?
C92 C91 H91 118.2 . . ?
C91 C92 C89 121.1(5) . . ?
C93 C92 C89 122.1(5) . . ?
C93 C92 C91 116.8(5) . . ?
C92 C93 H93 120.1 . . ?
C94 C93 C92 119.7(6) . . ?
C94 C93 H93 120.1 . . ?
C93 C94 H94 120.1 . . ?
C95 C94 C93 119.9(5) . . ?
C95 C94 H94 120.1 . . ?
N19 C95 C94 121.1(5) . . ?
N19 C95 C96 114.5(5) . . ?
C94 C95 C96 124.4(6) . . ?
N20 C96 C95 115.5(5) . . ?
N20 C96 C97 123.2(6) . . ?
C97 C96 C95 121.2(7) . . ?
C96 C97 H97 122.2 . . ?
C96 C97 C98 115.7(8) . . ?
C98 C97 H97 122.2 . . ?
C97 C98 H98 119.5 . . ?
C99 C98 C97 121.0(8) . . ?
C99 C98 H98 119.5 . . ?
C98 C99 H99 120.6 . . ?
C98 C99 C100 118.8(7) . . ?
C100 C99 H99 120.6 . . ?
N20 C100 C99 122.3(8) . . ?
N20 C100 H100 118.9 . . ?
C99 C100 H100 118.9 . . ?
N21 C101 H101 118.7 . . ?
N21 C101 C102 122.6(6) . . ?
C102 C101 H101 118.7 . . ?
C101 C102 H102 120.5 . . ?
C103 C102 C101 119.1(7) . . ?
C103 C102 H102 120.5 . . ?
C102 C103 H103 120.6 . . ?
C102 C103 C104 118.7(7) . . ?
C104 C103 H103 120.6 . . ?
C103 C104 H104 120.2 . . ?
C105 C104 C103 119.6(6) . . ?
C105 C104 H104 120.2 . . ?
N21 C105 C104 121.0(6) . . ?
N21 C105 C106 115.6(5) . . ?
C104 C105 C106 123.3(5) . . ?
N22 C106 C105 115.3(4) . . ?
N22 C106 C107 121.2(5) . . ?
C107 C106 C105 123.4(5) . . ?
C106 C107 H107 120.5 . . ?
C108 C107 C106 118.9(5) . . ?
C108 C107 H107 120.5 . . ?
C107 C108 H108 119.8 . . ?
C107 C108 C109 120.4(5) . . ?
C109 C108 H108 119.8 . . ?
C108 C109 C49 121.2(5) . . ?
C108 C109 C110 116.9(5) . . ?
C110 C109 C49 121.8(5) . . ?
N22 C110 C109 123.9(5) . . ?
N22 C110 H110 118.1 . . ?
C109 C110 H110 118.1 . . ?
N23 C111 H111 119.0 . . ?
N23 C111 C112 122.0(6) . . ?
C112 C111 H111 119.0 . . ?
C111 C112 H112 120.7 . . ?
C113 C112 C111 118.7(6) . . ?
C113 C112 H112 120.7 . . ?
C112 C113 H113 119.9 . . ?
C112 C113 C114 120.2(6) . . ?
C114 C113 H113 119.9 . . ?
C113 C114 H114 120.7 . . ?
C113 C114 C115 118.7(6) . . ?
C115 C114 H114 120.7 . . ?
N23 C115 C114 121.3(5) . . ?
N23 C115 C116 115.9(5) . . ?
C114 C115 C116 122.9(5) . . ?
N24 C116 C115 114.6(5) . . ?
N24 C116 C117 121.3(5) . . ?
C117 C116 C115 124.0(5) . . ?
C116 C117 H117 120.1 . . ?
C116 C117 C118 119.9(5) . . ?
C118 C117 H117 120.1 . . ?
C117 C118 H118 120.4 . . ?
C119 C118 C117 119.2(5) . . ?
C119 C118 H118 120.4 . . ?
C118 C119 C12 120.4(5) . . ?
C120 C119 C12 121.4(4) . . ?
C120 C119 C118 118.1(5) . . ?
N24 C120 C119 123.2(5) . . ?
N24 C120 H120 118.4 . . ?
C119 C120 H120 118.4 . . ?
O1 S1 C121 103.6(3) . . ?
O2 S1 O1 117.0(3) . . ?
O2 S1 C121 105.6(4) . . ?
O3 S1 O1 113.4(4) . . ?
O3 S1 O2 114.1(3) . . ?
O3 S1 C121 100.8(3) . . ?
F1 C121 S1 110.9(5) . . ?
F1 C121 F3 107.5(6) . . ?
F2 C121 S1 112.6(5) . . ?
F2 C121 F1 109.2(7) . . ?
F2 C121 F3 106.4(6) . . ?
F3 C121 S1 110.0(5) . . ?
O4 S2 C122 98.0(7) . . ?
O5 S2 O4 122.0(5) . . ?
O5 S2 O6 114.2(4) . . ?
O5 S2 C122 102.7(5) . . ?
O6 S2 O4 111.6(5) . . ?
O6 S2 C122 104.8(5) . . ?
F4 C122 S2 109.3(9) . . ?
F5 C122 S2 114.3(9) . . ?
F5 C122 F4 104.0(10) . . ?
F5 C122 F6 106.4(11) . . ?
F6 C122 S2 115.8(8) . . ?
F6 C122 F4 106.1(11) . . ?
O7 S3 O8 122.5(5) . . ?
O7 S3 O9 112.0(5) . . ?
O7 S3 C123 100.8(7) . . ?
O8 S3 C123 102.2(5) . . ?
O9 S3 O8 113.4(4) . . ?
O9 S3 C123 102.0(5) . . ?
F7 C123 S3 109.7(9) . . ?
F8 C123 S3 113.5(11) . . ?
F8 C123 F7 102.2(11) . . ?
F9 C123 S3 119.1(9) . . ?
F9 C123 F7 107.2(14) . . ?
F9 C123 F8 103.7(11) . . ?
O10 S4 C124 101.9(4) . . ?
O11 S4 O10 117.1(4) . . ?
O11 S4 O12 113.8(3) . . ?
O11 S4 C124 100.5(3) . . ?
O12 S4 O10 115.3(3) . . ?
O12 S4 C124 105.4(4) . . ?
F10 C124 S4 111.7(5) . . ?
F10 C124 F11 107.1(7) . . ?
F10 C124 F12 106.2(6) . . ?
F11 C124 S4 111.5(5) . . ?
F11 C124 F12 108.9(6) . . ?
F12 C124 S4 111.2(5) . . ?
N25 C125 C126 178.6(7) . . ?
C125 C126 H12A 109.5 . . ?
C125 C126 H12B 109.5 . . ?
C125 C126 H12C 109.5 . . ?
H12A C126 H12B 109.5 . . ?
H12A C126 H12C 109.5 . . ?
H12B C126 H12C 109.5 . . ?
N26 C127 C128 175.1(10) . . ?
C127 C128 H12D 109.5 . . ?
C127 C128 H12E 109.5 . . ?
C127 C128 H12F 109.5 . . ?
H12D C128 H12E 109.5 . . ?
H12D C128 H12F 109.5 . . ?
H12E C128 H12F 109.5 . . ?
N27 C129 C130 179.0(7) . . ?
C129 C130 H13A 109.5 . . ?
C129 C130 H13B 109.5 . . ?
C129 C130 H13C 109.5 . . ?
H13A C130 H13B 109.5 . . ?
H13A C130 H13C 109.5 . . ?
H13B C130 H13C 109.5 . . ?

loop_
_geom_bond_atom_site_label_1
_geom_bond_atom_site_label_2
_geom_bond_distance
_geom_bond_site_symmetry_2
_geom_bond_publ_flag
Br1 Co1 2.4242(8) . ?
Br2 Co1 2.4034(8) . ?
Br3 Co1 2.4077(8) . ?
Br4 Co1 2.4211(8) . ?
Ni1 N1 2.105(4) . ?
Ni1 N2 2.065(5) . ?
Ni1 N3 2.074(4) . ?
Ni1 N4 2.080(4) . ?
Ni1 N5 2.062(4) . ?
Ni1 N6 2.076(4) . ?
Ni2 N7 2.071(4) . ?
Ni2 N8 2.064(4) . ?
Ni2 N9 2.071(5) . ?
Ni2 N10 2.084(5) . ?
Ni2 N11 2.068(5) . ?
Ni2 N12 2.067(5) . ?
Ni3 N13 2.069(4) . ?
Ni3 N14 2.070(5) . ?
Ni3 N15 2.066(5) . ?
Ni3 N16 2.093(5) . ?
Ni3 N17 2.062(4) . ?
Ni3 N18 2.078(4) . ?
Ni4 N19 2.072(4) . ?
Ni4 N20 2.053(5) . ?
Ni4 N21 2.079(5) . ?
Ni4 N22 2.091(4) . ?
Ni4 N23 2.078(4) . ?
Ni4 N24 2.067(4) . ?
N1 C1 1.319(6) . ?
N1 C5 1.347(6) . ?
N2 C6 1.352(6) . ?
N2 C10 1.331(7) . ?
N3 C11 1.324(6) . ?
N3 C15 1.353(6) . ?
N4 C16 1.332(7) . ?
N4 C20 1.336(6) . ?
N5 C21 1.345(7) . ?
N5 C25 1.354(7) . ?
N6 C26 1.346(6) . ?
N6 C30 1.337(6) . ?
N7 C31 1.317(6) . ?
N7 C35 1.341(6) . ?
N8 C36 1.356(7) . ?
N8 C40 1.334(7) . ?
N9 C41 1.347(9) . ?
N9 C45 1.346(10) . ?
N10 C46 1.350(7) . ?
N10 C50 1.332(7) . ?
N11 C51 1.343(7) . ?
N11 C55 1.325(8) . ?
N12 C56 1.321(8) . ?
N12 C60 1.331(7) . ?
N13 C61 1.330(6) . ?
N13 C65 1.335(8) . ?
N14 C66 1.346(8) . ?
N14 C70 1.353(7) . ?
N15 C71 1.338(8) . ?
N15 C75 1.330(8) . ?
N16 C76 1.346(7) . ?
N16 C80 1.326(6) . ?
N17 C81 1.329(7) . ?
N17 C85 1.355(7) . ?
N18 C86 1.350(6) . ?
N18 C90 1.329(6) . ?
N19 C91 1.320(6) . ?
N19 C95 1.348(7) . ?
N20 C96 1.323(8) . ?
N20 C100 1.327(7) . ?
N21 C101 1.316(8) . ?
N21 C105 1.355(7) . ?
N22 C106 1.353(6) . ?
N22 C110 1.313(7) . ?
N23 C111 1.334(7) . ?
N23 C115 1.337(7) . ?
N24 C116 1.354(6) . ?
N24 C120 1.343(6) . ?
C1 H1 0.9500 . ?
C1 C2 1.401(7) . ?
C2 C3 1.377(7) . ?
C2 C79 1.470(8) . ?
C3 H3 0.9500 . ?
C3 C4 1.363(8) . ?
C4 H4 0.9500 . ?
C4 C5 1.392(7) . ?
C5 C6 1.461(7) . ?
C6 C7 1.387(8) . ?
C7 H7 0.9500 . ?
C7 C8 1.380(9) . ?
C8 H8 0.9500 . ?
C8 C9 1.384(9) . ?
C9 H9 0.9500 . ?
C9 C10 1.369(9) . ?
C10 H10 0.9500 . ?
C11 H11 0.9500 . ?
C11 C12 1.375(6) . ?
C12 C13 1.386(7) . ?
C12 C119 1.484(6) . ?
C13 H13 0.9500 . ?
C13 C14 1.376(7) . ?
C14 H14 0.9500 . ?
C14 C15 1.377(7) . ?
C15 C16 1.483(7) . ?
C16 C17 1.397(7) . ?
C17 H17 0.9500 . ?
C17 C18 1.383(8) . ?
C18 H18 0.9500 . ?
C18 C19 1.352(8) . ?
C19 H19 0.9500 . ?
C19 C20 1.389(8) . ?
C20 H20 0.9500 . ?
C21 H21 0.9500 . ?
C21 C22 1.387(9) . ?
C22 H22 0.9500 . ?
C22 C23 1.366(10) . ?
C23 H23 0.9500 . ?
C23 C24 1.380(9) . ?
C24 H24 0.9500 . ?
C24 C25 1.393(8) . ?
C25 C26 1.486(8) . ?
C26 C27 1.374(8) . ?
C27 H27 0.9500 . ?
C27 C28 1.367(8) . ?
C28 H28 0.9500 . ?
C28 C29 1.383(7) . ?
C29 C30 1.383(7) . ?
C29 C32 1.476(7) . ?
C30 H30 0.9500 . ?
C31 H31 0.9500 . ?
C31 C32 1.394(7) . ?
C32 C33 1.384(6) . ?
C33 H33 0.9500 . ?
C33 C34 1.390(7) . ?
C34 H34 0.9500 . ?
C34 C35 1.377(7) . ?
C35 C36 1.481(7) . ?
C36 C37 1.370(7) . ?
C37 H37 0.9500 . ?
C37 C38 1.388(8) . ?
C38 H38 0.9500 . ?
C38 C39 1.357(9) . ?
C39 H39 0.9500 . ?
C39 C40 1.372(8) . ?
C40 H40 0.9500 . ?
C41 H41 0.9500 . ?
C41 C42 1.371(12) . ?
C42 H42 0.9500 . ?
C42 C43 1.322(17) . ?
C43 H43 0.9500 . ?
C43 C44 1.394(15) . ?
C44 H44 0.9500 . ?
C44 C45 1.382(10) . ?
C45 C46 1.472(10) . ?
C46 C47 1.388(10) . ?
C47 H47 0.9500 . ?
C47 C48 1.364(10) . ?
C48 H48 0.9500 . ?
C48 C49 1.369(8) . ?
C49 C50 1.390(7) . ?
C49 C109 1.468(8) . ?
C50 H50 0.9500 . ?
C51 H51 0.9500 . ?
C51 C52 1.353(10) . ?
C52 H52 0.9500 . ?
C52 C53 1.353(11) . ?
C53 H53 0.9500 . ?
C53 C54 1.405(9) . ?
C54 H54 0.9500 . ?
C54 C55 1.365(10) . ?
C55 C56 1.490(7) . ?
C56 C57 1.368(9) . ?
C57 H57 0.9500 . ?
C57 C58 1.400(9) . ?
C58 H58 0.9500 . ?
C58 C59 1.356(9) . ?
C59 C60 1.385(8) . ?
C59 C62 1.489(8) . ?
C60 H60 0.9500 . ?
C61 H61 0.9500 . ?
C61 C62 1.390(8) . ?
C62 C63 1.365(10) . ?
C63 H63 0.9500 . ?
C63 C64 1.381(9) . ?
C64 H64 0.9500 . ?
C64 C65 1.376(9) . ?
C65 C66 1.490(8) . ?
C66 C67 1.363(10) . ?
C67 H67 0.9500 . ?
C67 C68 1.389(10) . ?
C68 H68 0.9500 . ?
C68 C69 1.355(11) . ?
C69 H69 0.9500 . ?
C69 C70 1.374(10) . ?
C70 H70 0.9500 . ?
C71 H71 0.9500 . ?
C71 C72 1.359(9) . ?
C72 H72 0.9500 . ?
C72 C73 1.368(11) . ?
C73 H73 0.9500 . ?
C73 C74 1.409(11) . ?
C74 H74 0.9500 . ?
C74 C75 1.406(9) . ?
C75 C76 1.486(9) . ?
C76 C77 1.362(9) . ?
C77 H77 0.9500 . ?
C77 C78 1.378(9) . ?
C78 H78 0.9500 . ?
C78 C79 1.401(8) . ?
C79 C80 1.390(7) . ?
C80 H80 0.9500 . ?
C81 H81 0.9500 . ?
C81 C82 1.373(8) . ?
C82 H82 0.9500 . ?
C82 C83 1.372(9) . ?
C83 H83 0.9500 . ?
C83 C84 1.387(8) . ?
C84 H84 0.9500 . ?
C84 C85 1.373(7) . ?
C85 C86 1.484(7) . ?
C86 C87 1.390(7) . ?
C87 H87 0.9500 . ?
C87 C88 1.371(7) . ?
C88 H88 0.9500 . ?
C88 C89 1.386(7) . ?
C89 C90 1.377(7) . ?
C89 C92 1.468(7) . ?
C90 H90 0.9500 . ?
C91 H91 0.9500 . ?
C91 C92 1.395(7) . ?
C92 C93 1.381(7) . ?
C93 H93 0.9500 . ?
C93 C94 1.371(8) . ?
C94 H94 0.9500 . ?
C94 C95 1.369(8) . ?
C95 C96 1.495(8) . ?
C96 C97 1.390(9) . ?
C97 H97 0.9500 . ?
C97 C98 1.407(11) . ?
C98 H98 0.9500 . ?
C98 C99 1.340(13) . ?
C99 H99 0.9500 . ?
C99 C100 1.374(11) . ?
C100 H100 0.9500 . ?
C101 H101 0.9500 . ?
C101 C102 1.373(10) . ?
C102 H102 0.9500 . ?
C102 C103 1.372(9) . ?
C103 H103 0.9500 . ?
C103 C104 1.374(10) . ?
C104 H104 0.9500 . ?
C104 C105 1.373(8) . ?
C105 C106 1.464(8) . ?
C106 C107 1.386(7) . ?
C107 H107 0.9500 . ?
C107 C108 1.366(8) . ?
C108 H108 0.9500 . ?
C108 C109 1.376(7) . ?
C109 C110 1.391(7) . ?
C110 H110 0.9500 . ?
C111 H111 0.9500 . ?
C111 C112 1.387(8) . ?
C112 H112 0.9500 . ?
C112 C113 1.349(9) . ?
C113 H113 0.9500 . ?
C113 C114 1.371(8) . ?
C114 H114 0.9500 . ?
C114 C115 1.389(7) . ?
C115 C116 1.477(7) . ?
C116 C117 1.368(8) . ?
C117 H117 0.9500 . ?
C117 C118 1.382(8) . ?
C118 H118 0.9500 . ?
C118 C119 1.381(7) . ?
C119 C120 1.374(7) . ?
C120 H120 0.9500 . ?
S1 O1 1.425(5) . ?
S1 O2 1.422(5) . ?
S1 O3 1.408(5) . ?
S1 C121 1.802(7) . ?
F1 C121 1.329(8) . ?
F2 C121 1.307(8) . ?
F3 C121 1.340(8) . ?
S2 O4 1.407(6) . ?
S2 O5 1.394(6) . ?
S2 O6 1.405(6) . ?
S2 C122 1.818(10) . ?
F4 C122 1.446(17) . ?
F5 C122 1.277(12) . ?
F6 C122 1.290(10) . ?
S3 O7 1.361(7) . ?
S3 O8 1.403(6) . ?
S3 O9 1.400(6) . ?
S3 C123 1.817(13) . ?
F7 C123 1.408(17) . ?
F8 C123 1.284(12) . ?
F9 C123 1.259(11) . ?
S4 O10 1.436(5) . ?
S4 O11 1.413(5) . ?
S4 O12 1.415(5) . ?
S4 C124 1.803(7) . ?
F10 C124 1.318(9) . ?
F11 C124 1.320(8) . ?
F12 C124 1.327(9) . ?
N25 C125 1.125(7) . ?
C125 C126 1.439(8) . ?
C126 H12A 0.9800 . ?
C126 H12B 0.9800 . ?
C126 H12C 0.9800 . ?
N26 C127 1.154(11) . ?
C127 C128 1.416(13) . ?
C128 H12D 0.9800 . ?
C128 H12E 0.9800 . ?
C128 H12F 0.9800 . ?
N27 C129 1.139(8) . ?
C129 C130 1.450(9) . ?
C130 H13A 0.9800 . ?
C130 H13B 0.9800 . ?
C130 H13C 0.9800 . ?

loop_
_geom_torsion_atom_site_label_1
_geom_torsion_atom_site_label_2
_geom_torsion_atom_site_label_3
_geom_torsion_atom_site_label_4
_geom_torsion
_geom_torsion_site_symmetry_1
_geom_torsion_site_symmetry_2
_geom_torsion_site_symmetry_3
_geom_torsion_site_symmetry_4
_geom_torsion_publ_flag
Ni1 N1 C1 C2 178.4(3) . . . . ?
Ni1 N1 C5 C4 178.0(4) . . . . ?
Ni1 N1 C5 C6 -4.6(5) . . . . ?
Ni1 N2 C6 C5 10.1(6) . . . . ?
Ni1 N2 C6 C7 -171.2(5) . . . . ?
Ni1 N2 C10 C9 173.2(5) . . . . ?
Ni1 N3 C11 C12 176.8(4) . . . . ?
Ni1 N3 C15 C14 179.2(4) . . . . ?
Ni1 N3 C15 C16 -3.6(5) . . . . ?
Ni1 N4 C16 C15 9.3(6) . . . . ?
Ni1 N4 C16 C17 -173.0(4) . . . . ?
Ni1 N4 C20 C19 173.0(4) . . . . ?
Ni1 N5 C21 C22 176.3(4) . . . . ?
Ni1 N5 C25 C24 -174.8(4) . . . . ?
Ni1 N5 C25 C26 8.9(6) . . . . ?
Ni1 N6 C26 C25 -11.2(5) . . . . ?
Ni1 N6 C26 C27 170.8(4) . . . . ?
Ni1 N6 C30 C29 -174.1(3) . . . . ?
Ni2 N7 C31 C32 -178.3(3) . . . . ?
Ni2 N7 C35 C34 175.4(4) . . . . ?
Ni2 N7 C35 C36 -4.0(5) . . . . ?
Ni2 N8 C36 C35 12.9(5) . . . . ?
Ni2 N8 C36 C37 -167.0(4) . . . . ?
Ni2 N8 C40 C39 166.4(5) . . . . ?
Ni2 N9 C41 C42 164.3(7) . . . . ?
Ni2 N9 C45 C44 -166.8(6) . . . . ?
Ni2 N9 C45 C46 11.7(8) . . . . ?
Ni2 N10 C46 C45 2.2(6) . . . . ?
Ni2 N10 C46 C47 -178.9(5) . . . . ?
Ni2 N10 C50 C49 176.2(4) . . . . ?
Ni2 N11 C51 C52 174.2(6) . . . . ?
Ni2 N11 C55 C54 -173.6(6) . . . . ?
Ni2 N11 C55 C56 7.3(7) . . . . ?
Ni2 N12 C56 C55 2.2(7) . . . . ?
Ni2 N12 C56 C57 -174.9(5) . . . . ?
Ni2 N12 C60 C59 171.2(4) . . . . ?
Ni3 N13 C61 C62 173.2(4) . . . . ?
Ni3 N13 C65 C64 -176.2(6) . . . . ?
Ni3 N13 C65 C66 0.9(7) . . . . ?
Ni3 N14 C66 C65 9.3(7) . . . . ?
Ni3 N14 C66 C67 -172.5(6) . . . . ?
Ni3 N14 C70 C69 174.0(5) . . . . ?
Ni3 N15 C71 C72 165.5(6) . . . . ?
Ni3 N15 C75 C74 -168.1(5) . . . . ?
Ni3 N15 C75 C76 8.6(7) . . . . ?
Ni3 N16 C76 C75 1.4(6) . . . . ?
Ni3 N16 C76 C77 -178.5(4) . . . . ?
Ni3 N16 C80 C79 176.1(4) . . . . ?
Ni3 N17 C81 C82 166.8(5) . . . . ?
Ni3 N17 C85 C84 -167.5(4) . . . . ?
Ni3 N17 C85 C86 12.2(5) . . . . ?
Ni3 N18 C86 C85 -4.2(5) . . . . ?
Ni3 N18 C86 C87 176.3(4) . . . . ?
Ni3 N18 C90 C89 -178.0(3) . . . . ?
Ni4 N19 C91 C92 -175.7(3) . . . . ?
Ni4 N19 C95 C94 171.7(4) . . . . ?
Ni4 N19 C95 C96 -9.0(5) . . . . ?
Ni4 N20 C96 C95 12.7(6) . . . . ?
Ni4 N20 C96 C97 -170.2(5) . . . . ?
Ni4 N20 C100 C99 170.9(5) . . . . ?
Ni4 N21 C101 C102 173.4(7) . . . . ?
Ni4 N21 C105 C104 -172.1(5) . . . . ?
Ni4 N21 C105 C106 11.0(7) . . . . ?
Ni4 N22 C106 C105 -4.1(6) . . . . ?
Ni4 N22 C106 C107 178.5(4) . . . . ?
Ni4 N22 C110 C109 179.1(4) . . . . ?
Ni4 N23 C111 C112 173.3(4) . . . . ?
Ni4 N23 C115 C114 -172.7(4) . . . . ?
Ni4 N23 C115 C116 8.5(6) . . . . ?
Ni4 N24 C116 C115 -2.4(5) . . . . ?
Ni4 N24 C116 C117 179.6(4) . . . . ?
Ni4 N24 C120 C119 177.1(4) . . . . ?
N1 C1 C2 C3 3.4(7) . . . . ?
N1 C1 C2 C79 -174.3(5) . . . . ?
N1 C5 C6 N2 -3.5(7) . . . . ?
N1 C5 C6 C7 177.8(5) . . . . ?
N2 C6 C7 C8 -3.7(10) . . . . ?
N3 C11 C12 C13 3.4(7) . . . . ?
N3 C11 C12 C119 -174.0(4) . . . . ?
N3 C15 C16 N4 -3.9(7) . . . . ?
N3 C15 C16 C17 178.5(5) . . . . ?
N4 C16 C17 C18 -1.1(8) . . . . ?
N5 C21 C22 C23 -2.0(9) . . . . ?
N5 C25 C26 N6 1.5(6) . . . . ?
N5 C25 C26 C27 179.6(5) . . . . ?
N6 C26 C27 C28 3.7(8) . . . . ?
N7 C31 C32 C29 -176.7(4) . . . . ?
N7 C31 C32 C33 2.1(7) . . . . ?
N7 C35 C36 N8 -5.9(6) . . . . ?
N7 C35 C36 C37 174.0(5) . . . . ?
N8 C36 C37 C38 -1.3(8) . . . . ?
N9 C41 C42 C43 -0.8(16) . . . . ?
N9 C45 C46 N10 -9.2(8) . . . . ?
N9 C45 C46 C47 171.9(6) . . . . ?
N10 C46 C47 C48 2.0(9) . . . . ?
N11 C51 C52 C53 -0.8(13) . . . . ?
N11 C55 C56 N12 -6.3(9) . . . . ?
N11 C55 C56 C57 170.7(7) . . . . ?
N12 C56 C57 C58 3.3(11) . . . . ?
N13 C61 C62 C59 -175.9(5) . . . . ?
N13 C61 C62 C63 2.6(9) . . . . ?
N13 C65 C66 N14 -6.7(9) . . . . ?
N13 C65 C66 C67 175.1(7) . . . . ?
N14 C66 C67 C68 -2.4(13) . . . . ?
N15 C71 C72 C73 3.3(12) . . . . ?
N15 C75 C76 N16 -6.6(8) . . . . ?
N15 C75 C76 C77 173.2(6) . . . . ?
N16 C76 C77 C78 1.5(9) . . . . ?
N17 C81 C82 C83 -0.5(10) . . . . ?
N17 C85 C86 N18 -5.3(6) . . . . ?
N17 C85 C86 C87 174.1(5) . . . . ?
N18 C86 C87 C88 2.3(7) . . . . ?
N19 C91 C92 C89 -176.7(4) . . . . ?
N19 C91 C92 C93 3.7(7) . . . . ?
N19 C95 C96 N20 -2.4(7) . . . . ?
N19 C95 C96 C97 -179.6(5) . . . . ?
N20 C96 C97 C98 -1.6(10) . . . . ?
N21 C101 C102 C103 -1.6(15) . . . . ?
N21 C105 C106 N22 -4.6(7) . . . . ?
N21 C105 C106 C107 172.8(5) . . . . ?
N22 C106 C107 C108 2.6(8) . . . . ?
N23 C111 C112 C113 0.1(9) . . . . ?
N23 C115 C116 N24 -4.0(7) . . . . ?
N23 C115 C116 C117 173.9(5) . . . . ?
N24 C116 C117 C118 3.5(8) . . . . ?
C1 N1 C5 C4 -3.3(7) . . . . ?
C1 N1 C5 C6 174.1(4) . . . . ?
C1 C2 C3 C4 -3.3(8) . . . . ?
C1 C2 C79 C78 57.0(7) . . . . ?
C1 C2 C79 C80 -125.5(5) . . . . ?
C2 C3 C4 C5 0.1(8) . . . . ?
C2 C79 C80 N16 -175.2(4) . . . . ?
C3 C2 C79 C78 -120.7(6) . . . . ?
C3 C2 C79 C80 56.8(7) . . . . ?
C3 C4 C5 N1 3.3(8) . . . . ?
C3 C4 C5 C6 -173.9(5) . . . . ?
C4 C5 C6 N2 173.8(5) . . . . ?
C4 C5 C6 C7 -4.9(9) . . . . ?
C5 N1 C1 C2 -0.1(7) . . . . ?
C5 C6 C7 C8 175.0(6) . . . . ?
C6 N2 C10 C9 -1.4(9) . . . . ?
C6 C7 C8 C9 0.8(11) . . . . ?
C7 C8 C9 C10 1.7(12) . . . . ?
C8 C9 C10 N2 -1.5(11) . . . . ?
C10 N2 C6 C5 -174.8(5) . . . . ?
C10 N2 C6 C7 4.0(8) . . . . ?
C11 N3 C15 C14 -3.8(7) . . . . ?
C11 N3 C15 C16 173.4(4) . . . . ?
C11 C12 C13 C14 -3.5(8) . . . . ?
C11 C12 C119 C118 61.7(7) . . . . ?
C11 C12 C119 C120 -121.8(5) . . . . ?
C12 C13 C14 C15 0.3(8) . . . . ?
C12 C119 C120 N24 -174.4(4) . . . . ?
C13 C12 C119 C118 -115.6(6) . . . . ?
C13 C12 C119 C120 60.9(7) . . . . ?
C13 C14 C15 N3 3.5(8) . . . . ?
C13 C14 C15 C16 -173.4(5) . . . . ?
C14 C15 C16 N4 173.3(5) . . . . ?
C14 C15 C16 C17 -4.4(8) . . . . ?
C15 N3 C11 C12 0.3(7) . . . . ?
C15 C16 C17 C18 176.4(5) . . . . ?
C16 N4 C20 C19 -1.1(8) . . . . ?
C16 C17 C18 C19 -0.3(8) . . . . ?
C17 C18 C19 C20 0.9(9) . . . . ?
C18 C19 C20 N4 -0.3(9) . . . . ?
C20 N4 C16 C15 -175.9(5) . . . . ?
C20 N4 C16 C17 1.8(8) . . . . ?
C21 N5 C25 C24 1.0(8) . . . . ?
C21 N5 C25 C26 -175.3(4) . . . . ?
C21 C22 C23 C24 1.0(10) . . . . ?
C22 C23 C24 C25 1.0(10) . . . . ?
C23 C24 C25 N5 -2.0(9) . . . . ?
C23 C24 C25 C26 174.0(6) . . . . ?
C24 C25 C26 N6 -174.7(5) . . . . ?
C24 C25 C26 C27 3.4(8) . . . . ?
C25 N5 C21 C22 1.0(8) . . . . ?
C25 C26 C27 C28 -174.2(5) . . . . ?
C26 N6 C30 C29 1.3(7) . . . . ?
C26 C27 C28 C29 1.8(8) . . . . ?
C27 C28 C29 C30 -5.4(7) . . . . ?
C27 C28 C29 C32 174.4(5) . . . . ?
C28 C29 C30 N6 4.0(7) . . . . ?
C28 C29 C32 C31 46.4(7) . . . . ?
C28 C29 C32 C33 -132.4(5) . . . . ?
C29 C32 C33 C34 176.9(4) . . . . ?
C30 N6 C26 C25 172.9(4) . . . . ?
C30 N6 C26 C27 -5.2(7) . . . . ?
C30 C29 C32 C31 -133.8(5) . . . . ?
C30 C29 C32 C33 47.5(6) . . . . ?
C31 N7 C35 C34 -3.7(7) . . . . ?
C31 N7 C35 C36 176.9(4) . . . . ?
C31 C32 C33 C34 -1.9(7) . . . . ?
C32 C29 C30 N6 -175.9(4) . . . . ?
C32 C33 C34 C35 -0.9(7) . . . . ?
C33 C34 C35 N7 3.8(7) . . . . ?
C33 C34 C35 C36 -176.8(4) . . . . ?
C34 C35 C36 N8 174.7(4) . . . . ?
C34 C35 C36 C37 -5.4(8) . . . . ?
C35 N7 C31 C32 0.6(7) . . . . ?
C35 C36 C37 C38 178.8(5) . . . . ?
C36 N8 C40 C39 -0.1(8) . . . . ?
C36 C37 C38 C39 0.7(9) . . . . ?
C37 C38 C39 C40 0.1(9) . . . . ?
C38 C39 C40 N8 -0.4(10) . . . . ?
C40 N8 C36 C35 -179.1(5) . . . . ?
C40 N8 C36 C37 1.0(8) . . . . ?
C41 N9 C45 C44 -0.6(11) . . . . ?
C41 N9 C45 C46 177.9(6) . . . . ?
C41 C42 C43 C44 2.9(19) . . . . ?
C42 C43 C44 C45 -3.8(17) . . . . ?
C43 C44 C45 N9 2.7(13) . . . . ?
C43 C44 C45 C46 -175.7(8) . . . . ?
C44 C45 C46 N10 169.2(7) . . . . ?
C44 C45 C46 C47 -9.7(11) . . . . ?
C45 N9 C41 C42 -0.4(11) . . . . ?
C45 C46 C47 C48 -179.2(6) . . . . ?
C46 N10 C50 C49 0.6(7) . . . . ?
C46 C47 C48 C49 1.1(10) . . . . ?
C47 C48 C49 C50 -3.1(8) . . . . ?
C47 C48 C49 C109 175.9(6) . . . . ?
C48 C49 C50 N10 2.3(8) . . . . ?
C48 C49 C109 C108 -123.0(6) . . . . ?
C48 C49 C109 C110 53.7(8) . . . . ?
C49 C109 C110 N22 -175.3(5) . . . . ?
C50 N10 C46 C45 178.3(5) . . . . ?
C50 N10 C46 C47 -2.8(8) . . . . ?
C50 C49 C109 C108 56.0(7) . . . . ?
C50 C49 C109 C110 -127.3(5) . . . . ?
C51 N11 C55 C54 2.5(10) . . . . ?
C51 N11 C55 C56 -176.6(6) . . . . ?
C51 C52 C53 C54 1.9(14) . . . . ?
C52 C53 C54 C55 -0.8(14) . . . . ?
C53 C54 C55 N11 -1.4(12) . . . . ?
C53 C54 C55 C56 177.7(7) . . . . ?
C54 C55 C56 N12 174.5(7) . . . . ?
C54 C55 C56 C57 -8.4(11) . . . . ?
C55 N11 C51 C52 -1.5(10) . . . . ?
C55 C56 C57 C58 -173.6(7) . . . . ?
C56 N12 C60 C59 2.0(9) . . . . ?
C56 C57 C58 C59 1.0(12) . . . . ?
C57 C58 C59 C60 -3.5(10) . . . . ?
C57 C58 C59 C62 174.7(7) . . . . ?
C58 C59 C60 N12 2.2(9) . . . . ?
C58 C59 C62 C61 67.4(8) . . . . ?
C58 C59 C62 C63 -111.0(9) . . . . ?
C59 C62 C63 C64 175.0(7) . . . . ?
C60 N12 C56 C55 172.3(5) . . . . ?
C60 N12 C56 C57 -4.7(9) . . . . ?
C60 C59 C62 C61 -114.4(7) . . . . ?
C60 C59 C62 C63 67.2(8) . . . . ?
C61 N13 C65 C64 -3.1(9) . . . . ?
C61 N13 C65 C66 174.0(5) . . . . ?
C61 C62 C63 C64 -3.4(11) . . . . ?
C62 C59 C60 N12 -176.1(5) . . . . ?
C62 C63 C64 C65 1.2(12) . . . . ?
C63 C64 C65 N13 2.1(11) . . . . ?
C63 C64 C65 C66 -174.8(7) . . . . ?
C64 C65 C66 N14 170.3(7) . . . . ?
C64 C65 C66 C67 -7.9(12) . . . . ?
C65 N13 C61 C62 0.7(8) . . . . ?
C65 C66 C67 C68 175.6(8) . . . . ?
C66 N14 C70 C69 0.3(10) . . . . ?
C66 C67 C68 C69 1.0(15) . . . . ?
C67 C68 C69 C70 0.9(15) . . . . ?
C68 C69 C70 N14 -1.5(12) . . . . ?
C70 N14 C66 C65 -176.4(5) . . . . ?
C70 N14 C66 C67 1.8(10) . . . . ?
C71 N15 C75 C74 -0.3(10) . . . . ?
C71 N15 C75 C76 176.5(6) . . . . ?
C71 C72 C73 C74 -4.0(13) . . . . ?
C72 C73 C74 C75 2.6(12) . . . . ?
C73 C74 C75 N15 -0.4(10) . . . . ?
C73 C74 C75 C76 -177.0(6) . . . . ?
C74 C75 C76 N16 170.2(6) . . . . ?
C74 C75 C76 C77 -10.0(10) . . . . ?
C75 N15 C71 C72 -1.2(10) . . . . ?
C75 C76 C77 C78 -178.3(6) . . . . ?
C76 N16 C80 C79 0.4(7) . . . . ?
C76 C77 C78 C79 1.3(9) . . . . ?
C77 C78 C79 C2 174.5(5) . . . . ?
C77 C78 C79 C80 -3.1(8) . . . . ?
C78 C79 C80 N16 2.3(7) . . . . ?
C79 C2 C3 C4 174.5(5) . . . . ?
C80 N16 C76 C75 177.5(5) . . . . ?
C80 N16 C76 C77 -2.3(8) . . . . ?
C81 N17 C85 C84 1.2(8) . . . . ?
C81 N17 C85 C86 -179.1(5) . . . . ?
C81 C82 C83 C84 0.7(9) . . . . ?
C82 C83 C84 C85 0.0(9) . . . . ?
C83 C84 C85 N17 -1.0(8) . . . . ?
C83 C84 C85 C86 179.3(5) . . . . ?
C84 C85 C86 N18 174.4(5) . . . . ?
C84 C85 C86 C87 -6.2(8) . . . . ?
C85 N17 C81 C82 -0.4(9) . . . . ?
C85 C86 C87 C88 -177.1(5) . . . . ?
C86 N18 C90 C89 1.1(7) . . . . ?
C86 C87 C88 C89 0.2(7) . . . . ?
C87 C88 C89 C90 -1.9(7) . . . . ?
C87 C88 C89 C92 176.1(5) . . . . ?
C88 C89 C90 N18 1.3(7) . . . . ?
C88 C89 C92 C91 47.6(7) . . . . ?
C88 C89 C92 C93 -132.8(5) . . . . ?
C89 C92 C93 C94 176.2(5) . . . . ?
C90 N18 C86 C85 176.5(4) . . . . ?
C90 N18 C86 C87 -3.0(7) . . . . ?
C90 C89 C92 C91 -134.4(5) . . . . ?
C90 C89 C92 C93 45.2(7) . . . . ?
C91 N19 C95 C94 -5.5(7) . . . . ?
C91 N19 C95 C96 173.9(4) . . . . ?
C91 C92 C93 C94 -4.2(7) . . . . ?
C92 C89 C90 N18 -176.8(4) . . . . ?
C92 C93 C94 C95 0.1(8) . . . . ?
C93 C94 C95 N19 5.0(8) . . . . ?
C93 C94 C95 C96 -174.4(5) . . . . ?
C94 C95 C96 N20 177.0(5) . . . . ?
C94 C95 C96 C97 -0.2(9) . . . . ?
C95 N19 C91 C92 1.1(7) . . . . ?
C95 C96 C97 C98 175.3(6) . . . . ?
C96 N20 C100 C99 -0.2(9) . . . . ?
C96 C97 C98 C99 -0.3(12) . . . . ?
C97 C98 C99 C100 1.9(12) . . . . ?
C98 C99 C100 N20 -1.7(10) . . . . ?
C100 N20 C96 C95 -175.2(5) . . . . ?
C100 N20 C96 C97 1.9(9) . . . . ?
C101 N21 C105 C104 2.9(10) . . . . ?
C101 N21 C105 C106 -174.1(6) . . . . ?
C101 C102 C103 C104 2.0(15) . . . . ?
C102 C103 C104 C105 -0.1(14) . . . . ?
C103 C104 C105 N21 -2.4(11) . . . . ?
C103 C104 C105 C106 174.3(7) . . . . ?
C104 C105 C106 N22 178.6(6) . . . . ?
C104 C105 C106 C107 -4.0(9) . . . . ?
C105 N21 C101 C102 -0.9(12) . . . . ?
C105 C106 C107 C108 -174.6(5) . . . . ?
C106 N22 C110 C109 1.9(8) . . . . ?
C106 C107 C108 C109 1.0(8) . . . . ?
C107 C108 C109 C49 173.9(5) . . . . ?
C107 C108 C109 C110 -2.9(7) . . . . ?
C108 C109 C110 N22 1.5(8) . . . . ?
C109 C49 C50 N10 -176.7(5) . . . . ?
C110 N22 C106 C105 173.5(5) . . . . ?
C110 N22 C106 C107 -4.0(7) . . . . ?
C111 N23 C115 C114 2.6(8) . . . . ?
C111 N23 C115 C116 -176.3(5) . . . . ?
C111 C112 C113 C114 0.1(10) . . . . ?
C112 C113 C114 C115 1.1(10) . . . . ?
C113 C114 C115 N23 -2.4(9) . . . . ?
C113 C114 C115 C116 176.3(5) . . . . ?
C114 C115 C116 N24 177.2(5) . . . . ?
C114 C115 C116 C117 -4.9(8) . . . . ?
C115 N23 C111 C112 -1.4(8) . . . . ?
C115 C116 C117 C118 -174.3(5) . . . . ?
C116 N24 C120 C119 1.2(7) . . . . ?
C116 C117 C118 C119 0.0(8) . . . . ?
C117 C118 C119 C12 173.9(5) . . . . ?
C117 C118 C119 C120 -2.7(8) . . . . ?
C118 C119 C120 N24 2.2(7) . . . . ?
C119 C12 C13 C14 173.9(5) . . . . ?
C120 N24 C116 C115 174.0(4) . . . . ?
C120 N24 C116 C117 -4.0(7) . . . . ?
O1 S1 C121 F1 -63.3(7) . . . . ?
O1 S1 C121 F2 174.1(6) . . . . ?
O1 S1 C121 F3 55.5(6) . . . . ?
O2 S1 C121 F1 60.3(6) . . . . ?
O2 S1 C121 F2 -62.4(6) . . . . ?
O2 S1 C121 F3 179.1(5) . . . . ?
O3 S1 C121 F1 179.2(6) . . . . ?
O3 S1 C121 F2 56.6(6) . . . . ?
O3 S1 C121 F3 -62.0(6) . . . . ?
O4 S2 C122 F4 -178.6(7) . . . . ?
O4 S2 C122 F5 65.3(11) . . . . ?
O4 S2 C122 F6 -58.9(13) . . . . ?
O5 S2 C122 F4 55.9(8) . . . . ?
O5 S2 C122 F5 -60.2(13) . . . . ?
O5 S2 C122 F6 175.7(12) . . . . ?
O6 S2 C122 F4 -63.7(7) . . . . ?
O6 S2 C122 F5 -179.8(10) . . . . ?
O6 S2 C122 F6 56.1(14) . . . . ?
O7 S3 C123 F7 -179.5(8) . . . . ?
O7 S3 C123 F8 67.0(12) . . . . ?
O7 S3 C123 F9 -55.5(14) . . . . ?
O8 S3 C123 F7 53.5(10) . . . . ?
O8 S3 C123 F8 -60.0(13) . . . . ?
O8 S3 C123 F9 177.4(13) . . . . ?
O9 S3 C123 F7 -64.0(9) . . . . ?
O9 S3 C123 F8 -177.5(11) . . . . ?
O9 S3 C123 F9 59.9(15) . . . . ?
O10 S4 C124 F10 178.4(6) . . . . ?
O10 S4 C124 F11 -61.8(7) . . . . ?
O10 S4 C124 F12 59.9(6) . . . . ?
O11 S4 C124 F10 57.6(6) . . . . ?
O11 S4 C124 F11 177.4(6) . . . . ?
O11 S4 C124 F12 -60.9(6) . . . . ?
O12 S4 C124 F10 -60.9(6) . . . . ?
O12 S4 C124 F11 58.9(7) . . . . ?
O12 S4 C124 F12 -179.4(5) . . . . ?

loop_
_smtbx_masks_void_nr
_smtbx_masks_void_average_x
_smtbx_masks_void_average_y
_smtbx_masks_void_average_z
_smtbx_masks_void_volume
_smtbx_masks_void_count_electrons
_smtbx_masks_void_content
1 -0.922 0.000 0.500 1993.2 657.5 ?
2 -0.242 0.500 0.000 1993.2 657.5 ?
